data_7715107
loop_
_publ_author_name
'Knighton, Richard C.'
'Pope, Simon J. A.'

_publ_section_title
;
 Synthesis and luminescent properties of hetero-bimetallic and
 hetero-trimetallic Ru(II)/Au(I) or Ir(III)/Au(I) complexes.
;
_journal_issue 9
_journal_name_full 'Dalton transactions (Cambridge, England : 2003)'
_journal_page_first 4165
_journal_page_last 4174
_journal_paper_doi 10.1039/d3dt03690a
_journal_volume 53
_journal_year 2024
_chemical_formula_moiety 'C54 H52 Ir N10, 3(F6 P), 1.25[CH3OH]'
_chemical_formula_sum 'C55.25 H57 F18 Ir N10 O1.25 P3'
_chemical_formula_weight 1508.22
_space_group_crystal_system triclinic
_space_group_IT_number 2
_space_group_name_Hall '-P 1'
_space_group_name_H-M_alt 'P -1'
_atom_sites_solution_hydrogens geom
_atom_sites_solution_primary dual
_audit_creation_date 2023-12-06
_audit_creation_method
;
Olex2 1.5
(compiled 2023.08.24 svn.re1ec1418 for OlexSys, GUI svn.r6817)
;
_audit_update_record
;
2023-12-06 deposited with the CCDC.	2024-01-31 downloaded from the CCDC.
;
_cell_angle_alpha 105.1570(10)
_cell_angle_beta 108.1430(10)
_cell_angle_gamma 94.9750(10)
_cell_formula_units_Z 4
_cell_length_a 16.5187(2)
_cell_length_b 18.7439(3)
_cell_length_c 22.3271(3)
_cell_measurement_reflns_used 52267
_cell_measurement_temperature 100.1(5)
_cell_measurement_theta_max 30.6870
_cell_measurement_theta_min 2.1990
_cell_volume 6233.35(16)
_computing_cell_refinement 'CrysAlisPro 1.171.42.72a (Rigaku OD, 2022)'
_computing_data_collection 'CrysAlisPro 1.171.42.72a (Rigaku OD, 2022)'
_computing_data_reduction 'CrysAlisPro 1.171.42.72a (Rigaku OD, 2022)'
_computing_molecular_graphics 'Olex2 1.5 (Dolomanov et al., 2009)'
_computing_publication_material 'Olex2 1.5 (Dolomanov et al., 2009)'
_computing_structure_refinement 'SHELXL 2019/3 (Sheldrick, 2015)'
_computing_structure_solution 'SHELXT 2018/2 (Sheldrick, 2018)'
_diffrn_ambient_temperature 100.15
_diffrn_detector 'Hybrid Pixel Array Detector'
_diffrn_detector_area_resol_mean 10.0000
_diffrn_detector_type HyPix
_diffrn_measured_fraction_theta_full 0.998
_diffrn_measured_fraction_theta_max 0.997
_diffrn_measurement_details
;
List of Runs (angles in degrees, time in seconds):

  # Type    Start    End  Width  t~exp~   \w     \q     \k     \f   Frames
#--------------------------------------------------------------------------
  1  \w    -86.00  -4.00   0.50   40.00    --  -10.52 -33.00  -3.00  164
  2  \w    -62.00  13.00   0.50   40.00    --   13.95 -33.00  -3.00  150
  3  \w      8.00  90.00   0.50   40.00    --   13.95  33.00 154.00  164
  4  \w    -56.00   1.00   0.50   40.00    --  -10.52 -57.00-120.00  114
  5  \w     21.00  68.00   0.50   40.00    --  -10.52  19.00 120.00   94
  6  \w    -64.00 -17.00   0.50   40.00    --   13.95 -19.00-120.00   94
  7  \w      3.00  62.00   0.50   40.00    --   13.95  57.00 150.00  118
  8  \w    -18.00  34.00   0.50   40.00    --   13.95 -77.00 -30.00  104
  9  \w    -18.00  34.00   0.50   40.00    --   13.95 -77.00-150.00  104
 10  \w      3.00  62.00   0.50   40.00    --   13.95  57.00-120.00  118
 11  \w      3.00  62.00   0.50   40.00    --   13.95  57.00  60.00  118
 12  \w      3.00  62.00   0.50   40.00    --   13.95  57.00   0.00  118
 13  \w    -18.00  34.00   0.50   40.00    --   13.95 -77.00  30.00  104
 14  \w     21.00  48.00   0.50   40.00    --   13.95  57.00 -30.00   54
 15  \w      4.00  62.00   0.50   40.00    --   13.95  57.00-150.00  116
 16  \w     25.00  50.00   0.50   40.00    --   13.95  33.00 154.00   50
 17  \w    -30.00   7.00   0.50   40.00    --  -10.52  77.00-150.00   74
 18  \w    -64.00 -17.00   0.50   40.00    --   13.95 -19.00  60.00   94
 19  \w    -18.00  34.00   0.50   40.00    --   13.95 -77.00 120.00  104
;
_diffrn_measurement_device 'four-circle diffractometer'
_diffrn_measurement_device_type 'ROD, Synergy Custom system, HyPix'
_diffrn_measurement_method '\w scans'
_diffrn_orient_matrix_type 'CrysAlisPro convention (1999,Acta A55,543-557)'
_diffrn_orient_matrix_UB_11 0.0305989000
_diffrn_orient_matrix_UB_12 -0.0235515000
_diffrn_orient_matrix_UB_13 -0.0037521000
_diffrn_orient_matrix_UB_21 0.0177574000
_diffrn_orient_matrix_UB_22 0.0239182000
_diffrn_orient_matrix_UB_23 -0.0144592000
_diffrn_orient_matrix_UB_31 0.0293449000
_diffrn_orient_matrix_UB_32 0.0215354000
_diffrn_orient_matrix_UB_33 0.0317625000
_diffrn_radiation_monochromator mirror
_diffrn_radiation_probe x-ray
_diffrn_radiation_type 'Mo K\a'
_diffrn_radiation_wavelength 0.71073
_diffrn_reflns_av_R_equivalents 0.0801
_diffrn_reflns_av_unetI/netI 0.0661
_diffrn_reflns_Laue_measured_fraction_full 0.998
_diffrn_reflns_Laue_measured_fraction_max 0.997
_diffrn_reflns_limit_h_max 22
_diffrn_reflns_limit_h_min -22
_diffrn_reflns_limit_k_max 25
_diffrn_reflns_limit_k_min -25
_diffrn_reflns_limit_l_max 30
_diffrn_reflns_limit_l_min -30
_diffrn_reflns_number 170187
_diffrn_reflns_point_group_measured_fraction_full 0.998
_diffrn_reflns_point_group_measured_fraction_max 0.997
_diffrn_reflns_theta_full 25.242
_diffrn_reflns_theta_max 28.699
_diffrn_reflns_theta_min 2.101
_diffrn_source 'Rotating-anode X-ray tube'
_diffrn_source_type 'Rigaku (Mo) X-ray Source'
_exptl_absorpt_coefficient_mu 2.321
_exptl_absorpt_correction_T_max 1.00000
_exptl_absorpt_correction_T_min 0.73083
_exptl_absorpt_correction_type multi-scan
_exptl_absorpt_process_details
;
CrysAlisPro 1.171.42.72a (Rigaku Oxford Diffraction, 2022)
Empirical absorption correction using spherical harmonics,
implemented in SCALE3 ABSPACK scaling algorithm.
;
_exptl_crystal_colour 'clear dark red'
_exptl_crystal_colour_lustre clear
_exptl_crystal_colour_modifier dark
_exptl_crystal_colour_primary red
_exptl_crystal_density_diffrn 1.607
_exptl_crystal_description plate
_exptl_crystal_F_000 3010
_exptl_crystal_size_max 0.12
_exptl_crystal_size_mid 0.1
_exptl_crystal_size_min 0.025
_refine_diff_density_max 3.767
_refine_diff_density_min -1.126
_refine_diff_density_rms 0.148
_refine_ls_extinction_method none
_refine_ls_goodness_of_fit_ref 1.041
_refine_ls_hydrogen_treatment constr
_refine_ls_matrix_type full
_refine_ls_number_parameters 1628
_refine_ls_number_reflns 32144
_refine_ls_number_restraints 18
_refine_ls_restrained_S_all 1.041
_refine_ls_R_factor_all 0.0847
_refine_ls_R_factor_gt 0.0525
_refine_ls_shift/su_max 0.002
_refine_ls_shift/su_mean 0.000
_refine_ls_structure_factor_coef Fsqd
_refine_ls_weighting_details 'w=1/[\s^2^(Fo^2^)+(0.0503P)^2^+28.9405P] where P=(Fo^2^+2Fc^2^)/3'
_refine_ls_weighting_scheme calc
_refine_ls_wR_factor_gt 0.1200
_refine_ls_wR_factor_ref 0.1317
_reflns_Friedel_coverage 0.000
_reflns_number_gt 22860
_reflns_number_total 32144
_reflns_threshold_expression 'I > 2\s(I)'
_cod_data_source_file d3dt03690a2.cif
_cod_data_source_block 2022ncs0454s
_cod_depositor_comments 'Adding full bibliography for 7715107--7715109.cif.'
_cod_database_code 7715107
_shelx_shelxl_version_number 2019/3
_chemical_oxdiff_formula 'C54 H52 F18 Ir N10 P3'
_chemical_oxdiff_usercomment RK-130
_shelx_space_group_comment
;
The symmetry employed for this shelxl refinement is uniquely defined
by the following loop, which should always be used as a source of
symmetry information in preference to the above space-group names.
They are only intended as comments.
;
_shelx_estimated_absorpt_t_max 0.944
_shelx_estimated_absorpt_t_min 0.768
_olex2_refinement_description
;
1. Fixed Uiso
 At 1.2 times of:
  All C(H) groups, All C(H,H) groups
 At 1.5 times of:
  All C(H,H,H) groups
2. Uiso/Uaniso restraints and constraints
C03R \\sim C04K: within 2A with sigma of 0.04 and sigma for terminal atoms of
0.08 within 2A
Uanis(C03R) \\sim Ueq, Uanis(C04K) \\sim Ueq: with sigma of 0.1 and sigma for
terminal atoms of 0.2
3. Others
 Fixed Sof: P9(0.5) P8(0.5) F55(0.5) F53(0.5) F49(0.5) F51(0.5) F56(0.5)
 F54(0.5) F48(0.5) F57(0.5) F50(0.5) F52(0.5) F10(0.5) F13(0.5)
4.a Secondary CH2 refined with riding coordinates:
 C02U(H02C,H02F), C02X(H02A,H02B), C03P(H03G,H03I), C04A(H04S,H04T)
4.b Aromatic/amide H refined with riding coordinates:
 C01N(H01N), C01P(H01P), C01T(H01T), C01V(H01V), C022(H022), C024(H024),
 C027(H027), C028(H028), C02D(H02D), C02E(H02E), C02J(H02J), C02K(H02K),
 C02M(H02M), C02N(H02N), C02O(H02O), C02R(H02R), C02S(H02S), C02Y(H02Y),
 C02Z(H02Z), C030(H030), C031(H031), C036(H036), C039(H039), C03A(H03Z),
 C03B(H03), C03C(H03C), C03E(H03E), C03F(H03F), C03H(H03H), C03I(H1),
 C03K(H03K), C03L(H03L), C03N(H2), C03Q(H03Q), C03T(H03T), C03U(H3), C03Z(H5),
 C040(H040), C041(H041), C045(H045), C048(H048), C049(H049), C04B(H04J),
 C04C(H04K), C04D(H04U), C04F(H04L), C04G(H04Y), C04I(H04Z)
4.c Idealised Me refined as rotating group:
 C035(H03S,H03U,H03V), C037(H03W,H03X,H03Y), C03M(H03A,H03B,H03D), C03S(H03J,
 H03M,H03N), C03V(H4,H,HA), C03X(H03O,H03P,H03R), C042(H04A,H04B,H04C),
 C043(H04D,H04E,H04F), C046(H04G,H04H,H04I), C04E(H04V,H04W,H04X), C04J(H04,HB,
 HC), C04K(H6,HD,HE), C04L(H7,HF,HG), C04M(H04M,H04N,H04O), C04N(H8,HH,HI),
 C04P(H04P,H04Q,H04R)
;
_smtbx_masks_special_details
;
A solvent mask was calculated and 107 electrons were 
found in a volume of 751\%A^3^ in 4 voids per unit cell. 
This is consistent with the presence of 
1.25[CH3OH] per Unit Cell 
which account for 90 electrons 
per unit cell.
;
_smtbx_masks_void_probe_radius 1.2
_smtbx_masks_void_truncation_radius 1.2
_olex2_submission_special_instructions 'No special instructions were received'
_oxdiff_exptl_absorpt_empirical_details
;
Empirical correction (ABSPACK) includes:
- Absorption correction using spherical harmonics
- Frame scaling
- Detector area scaling
;
_oxdiff_exptl_absorpt_empirical_full_max 2.704
_oxdiff_exptl_absorpt_empirical_full_min 0.436

loop_
_space_group_symop_operation_xyz
'x, y, z'
'-x, -y, -z'

loop_
_atom_site_label
_atom_site_type_symbol
_atom_site_fract_x
_atom_site_fract_y
_atom_site_fract_z
_atom_site_U_iso_or_equiv
_atom_site_adp_type
_atom_site_occupancy
_atom_site_site_symmetry_order
_atom_site_calc_flag
_atom_site_refinement_flags_posn
_atom_site_refinement_flags_adp
_atom_site_refinement_flags_occupancy
_atom_site_disorder_assembly
_atom_site_disorder_group
Ir01 Ir 0.85766(2) 0.00646(2) 0.79604(2) 0.01831(5) Uani 1 1 d . . . . .
Ir02 Ir 0.02091(2) 0.53872(2) 0.82222(2) 0.02334(6) Uani 1 1 d . . . . .
P003 P 0.63878(10) 0.13638(9) 0.56641(7) 0.0316(3) Uani 1 1 d . . . . .
P004 P 0.36975(11) 0.59716(10) 0.55121(8) 0.0354(4) Uani 1 1 d . . . . .
P005 P 0.96509(13) -0.33173(11) 0.50898(9) 0.0436(4) Uani 1 1 d . . . . .
P006 P 0.29366(14) 0.14374(11) 0.60680(9) 0.0486(5) Uani 1 1 d . . . . .
P10 P 0.58280(17) 0.42839(18) 0.84141(11) 0.0760(8) Uani 1 1 d . . . . .
F008 F 0.5955(3) 0.1768(2) 0.61914(18) 0.0468(9) Uani 1 1 d . . . . .
N22 N 0.8720(3) -0.0880(3) 0.82758(19) 0.0216(9) Uani 1 1 d . . . . .
F00A F 0.5772(3) 0.1693(2) 0.51253(17) 0.0438(9) Uani 1 1 d . . . . .
F00B F 0.7096(2) 0.21103(19) 0.59076(17) 0.0406(8) Uani 1 1 d . . . . .
F00C F 0.6983(2) 0.1042(2) 0.62034(18) 0.0468(10) Uani 1 1 d . . . . .
F00D F 0.3917(3) 0.6775(2) 0.54212(19) 0.0458(9) Uani 1 1 d . . . . .
F00E F 0.5653(2) 0.0635(2) 0.54077(18) 0.0465(10) Uani 1 1 d . . . . .
N20 N 0.9141(3) -0.0440(2) 0.7233(2) 0.0214(9) Uani 1 1 d . . . . .
F00G F 1.0117(3) -0.3075(3) 0.5878(2) 0.0623(12) Uani 1 1 d . . . . .
N21 N 0.7496(3) -0.0287(2) 0.7014(2) 0.0212(9) Uani 1 1 d . . . . .
F00I F 0.2699(2) 0.6024(2) 0.5316(2) 0.0502(10) Uani 1 1 d . . . . .
F00J F 0.6796(3) 0.0967(2) 0.5136(2) 0.0526(10) Uani 1 1 d . . . . .
N00K N 0.8467(3) 0.1106(3) 0.7819(2) 0.0236(9) Uani 1 1 d . . . . .
F00L F 0.3487(3) 0.5165(2) 0.5601(2) 0.0576(11) Uani 1 1 d . . . . .
N00M N -0.0891(3) 0.4719(2) 0.7372(2) 0.0243(9) Uani 1 1 d . . . . .
F00N F 0.9194(3) -0.3565(2) 0.4304(2) 0.0538(10) Uani 1 1 d . . . . .
F00O F 0.3801(3) 0.2014(2) 0.6552(2) 0.0571(11) Uani 1 1 d . . . . .
N00P N 0.0263(3) 0.4409(3) 0.8485(2) 0.0255(10) Uani 1 1 d . . . . .
F00Q F 0.4703(3) 0.5921(2) 0.5717(2) 0.0553(11) Uani 1 1 d . . . . .
F00R F 0.3573(3) 0.5581(2) 0.4761(2) 0.0553(11) Uani 1 1 d . . . . .
N00S N 0.0232(3) 0.6455(3) 0.8116(2) 0.0256(10) Uani 1 1 d . . . . .
F00T F 1.0506(3) -0.3600(3) 0.5012(2) 0.0581(11) Uani 1 1 d . . . . .
F00U F 0.2382(3) 0.1988(3) 0.6363(2) 0.0647(12) Uani 1 1 d . . . . .
F00V F 0.9271(3) -0.4134(3) 0.5079(2) 0.0676(14) Uani 1 1 d . . . . .
F00W F 0.3839(3) 0.6368(3) 0.62718(18) 0.0605(12) Uani 1 1 d . . . . .
N00X N 0.7970(3) 0.2405(3) 0.7522(2) 0.0282(10) Uani 1 1 d . . . . .
N00Y N 0.0164(3) 0.3077(3) 0.8825(2) 0.0311(11) Uani 1 1 d . . . . .
F00Z F 0.6782(3) 0.4177(3) 0.8493(2) 0.0710(14) Uani 1 1 d . . . . .
N010 N 0.0657(3) 0.5258(3) 0.7373(2) 0.0293(10) Uani 1 1 d . . . . .
N011 N 0.9031(3) -0.2053(3) 0.8833(2) 0.0334(11) Uani 1 1 d . . . . .
F012 F 0.5493(3) 0.3726(3) 0.7675(2) 0.0700(14) Uani 1 1 d . . . . .
F013 F 0.2886(4) 0.1858(3) 0.5520(2) 0.0776(16) Uani 1 1 d . . . . .
F014 F 0.3002(3) 0.1024(2) 0.6614(2) 0.0611(12) Uani 1 1 d . . . . .
C53 C 0.1324(4) 0.5948(3) 0.8943(3) 0.0272(11) Uani 1 1 d . . . . .
C52 C 0.9682(3) 0.0448(3) 0.8732(2) 0.0218(10) Uani 1 1 d . . . . .
F017 F 1.0056(3) -0.2504(2) 0.5100(2) 0.0631(12) Uani 1 1 d . . . . .
C50 C -0.0635(3) 0.4923(3) 0.9054(2) 0.0243(11) Uani 1 1 d . . . . .
C51 C 0.7889(3) 0.0439(3) 0.8537(2) 0.0216(10) Uani 1 1 d . . . . .
F01A F 0.3515(4) 0.0899(3) 0.5782(2) 0.0780(16) Uani 1 1 d . . . . .
C01B C 0.8087(3) -0.1520(3) 0.8078(2) 0.0216(10) Uani 1 1 d . . . . .
N25 N -0.3889(3) 0.3761(3) 0.6474(2) 0.0298(10) Uani 1 1 d . . . . .
N31 N 0.4957(3) 0.0109(3) 0.6824(2) 0.0337(11) Uani 1 1 d . . . . .
F01E F 0.2086(4) 0.0862(3) 0.5571(3) 0.097(2) Uani 1 1 d . . . . .
C01F C 0.8616(4) 0.2110(3) 0.7351(2) 0.0261(11) Uani 1 1 d . . . . .
C01G C -0.1643(4) 0.7058(3) 0.6664(3) 0.0288(12) Uani 1 1 d . . . . .
C01H C 0.9473(3) -0.0826(3) 0.8769(2) 0.0206(10) Uani 1 1 d . . . . .
C01I C -0.0425(3) 0.5555(3) 0.8854(2) 0.0244(11) Uani 1 1 d . . . . .
C01J C -0.0240(3) 0.4281(3) 0.8836(2) 0.0237(11) Uani 1 1 d . . . . .
C01K C 0.7888(3) 0.1455(3) 0.8056(2) 0.0233(11) Uani 1 1 d . . . . .
C01L C 0.7710(3) -0.0569(3) 0.6478(2) 0.0219(10) Uani 1 1 d . . . . .
C01M C 0.8880(3) 0.1462(3) 0.7495(2) 0.0236(11) Uani 1 1 d . . . . .
C01N C -0.0834(4) 0.7488(3) 0.6989(3) 0.0293(12) Uani 1 1 d . . . . .
H01N H -0.069273 0.791934 0.686721 0.035 Uiso 1 1 calc R U . . .
C01O C -0.2309(4) 0.3952(3) 0.6840(3) 0.0262(11) Uani 1 1 d . . . . .
C01P C 0.9969(3) -0.0548(3) 0.7375(3) 0.0243(11) Uani 1 1 d . . . . .
H01P H 1.032850 -0.041380 0.782669 0.029 Uiso 1 1 calc R U . . .
C01Q C 1.0035(3) -0.0092(3) 0.9023(2) 0.0223(10) Uani 1 1 d . . . . .
C01R C 0.8245(4) -0.2088(3) 0.8378(3) 0.0260(11) Uani 1 1 d . . . . .
C01S C -0.0204(4) 0.7320(3) 0.7493(3) 0.0275(12) Uani 1 1 d . . . . .
C01T C 0.6675(3) -0.0190(3) 0.6939(2) 0.0236(11) Uani 1 1 d . . . . .
H01T H 0.653775 0.002496 0.732256 0.028 Uiso 1 1 calc R U . . .
C01U C -0.0398(4) 0.6671(3) 0.7664(2) 0.0267(11) Uani 1 1 d . . . . .
C01V C 0.7651(3) 0.0079(3) 0.8950(2) 0.0238(11) Uani 1 1 d . . . . .
H01V H 0.783751 -0.037927 0.898345 0.029 Uiso 1 1 calc R U . . .
C01W C 0.0744(4) 0.3244(3) 0.8548(3) 0.0290(12) Uani 1 1 d . . . . .
C01X C 0.6023(3) -0.0394(3) 0.6323(3) 0.0246(11) Uani 1 1 d . . . . .
P9 P 0.3182(3) 1.0336(3) 0.8878(2) 0.0732(16) Uani 0.5 1 d . . P . .
C01Z C 0.7604(4) 0.2085(3) 0.7856(3) 0.0266(11) Uani 1 1 d . . . . .
C020 C 0.0993(4) 0.6940(3) 0.8455(3) 0.0313(13) Uani 1 1 d . . . . .
P8 P 0.3697(3) 0.8239(3) 0.7741(3) 0.0657(12) Uani 0.5 1 d . . P . .
C022 C 0.1856(4) 0.5664(3) 0.9416(3) 0.0318(13) Uani 1 1 d . . . . .
H022 H 0.170001 0.515810 0.939993 0.038 Uiso 1 1 calc R U . . .
N23 N 1.1633(3) -0.1079(3) 0.6612(3) 0.0344(11) Uani 1 1 d . . . . .
C024 C -0.1173(4) 0.4977(3) 0.9444(3) 0.0307(12) Uani 1 1 d . . . . .
H024 H -0.132803 0.455474 0.957183 0.037 Uiso 1 1 calc R U . . .
C025 C 0.7585(4) 0.1108(3) 0.8485(3) 0.0249(11) Uani 1 1 d . . . . .
C026 C 1.0322(4) -0.0843(3) 0.6900(3) 0.0282(12) Uani 1 1 d . . . . .
C027 C 0.7265(4) -0.1600(3) 0.7605(3) 0.0303(12) Uani 1 1 d . . . . .
H027 H 0.715880 -0.123460 0.737930 0.036 Uiso 1 1 calc R U . . .
C028 C -0.0737(4) 0.6212(3) 0.9062(3) 0.0276(12) Uani 1 1 d . . . . .
H028 H -0.060098 0.663720 0.893078 0.033 Uiso 1 1 calc R U . . .
N27 N 0.0586(4) 0.7770(3) 0.7797(3) 0.0427(14) Uani 1 1 d . . . . .
C02A C 0.1584(4) 0.6694(3) 0.8969(3) 0.0321(13) Uani 1 1 d . . . . .
C02B C 0.9629(4) -0.1458(3) 0.9021(2) 0.0283(12) Uani 1 1 d . . . . .
F02C F 0.8821(4) -0.3017(4) 0.5182(3) 0.0913(18) Uani 1 1 d . . . . .
C02D C -0.1630(4) 0.4392(3) 0.7393(3) 0.0264(11) Uani 1 1 d . . . . .
H02D H -0.169138 0.446726 0.781324 0.032 Uiso 1 1 calc R U . . .
C02E C 0.7080(4) -0.0782(3) 0.5838(2) 0.0283(12) Uani 1 1 d . . . . .
H02E H 0.723370 -0.098097 0.545922 0.034 Uiso 1 1 calc R U . . .
N30 N 0.4768(4) 0.0973(4) 0.7589(3) 0.0557(18) Uani 1 1 d . . . . .
C02G C -0.0317(4) 0.3572(3) 0.8972(3) 0.0260(11) Uani 1 1 d . . . . .
C02H C -0.1867(4) 0.6435(3) 0.6872(3) 0.0283(12) Uani 1 1 d . . . . .
C02I C 0.8623(4) -0.0652(3) 0.6593(3) 0.0244(11) Uani 1 1 d . . . . .
C02J C 1.0137(4) 0.1189(3) 0.8980(3) 0.0314(12) Uani 1 1 d . . . . .
H02J H 0.989536 0.156073 0.879937 0.038 Uiso 1 1 calc R U . . .
C02K C 1.0847(4) 0.0129(4) 0.9544(3) 0.0330(13) Uani 1 1 d . . . . .
H02K H 1.109098 -0.023081 0.974120 0.040 Uiso 1 1 calc R U . . .
F02L F 0.5735(4) 0.3566(4) 0.8681(3) 0.104(2) Uani 1 1 d . . . . .
C02M C 0.9030(4) 0.2461(3) 0.7006(3) 0.0312(12) Uani 1 1 d . . . . .
H02M H 0.885746 0.290219 0.691248 0.037 Uiso 1 1 calc R U . . .
C02N C 0.6245(4) -0.0698(3) 0.5770(3) 0.0283(12) Uani 1 1 d . . . . .
H02N H 0.581302 -0.084759 0.534137 0.034 Uiso 1 1 calc R U . . .
C02O C 0.8931(4) -0.0951(3) 0.6087(3) 0.0284(12) Uani 1 1 d . . . . .
H02O H 0.855813 -0.109020 0.563848 0.034 Uiso 1 1 calc R U . . .
C02P C 0.6758(4) -0.2750(3) 0.7792(3) 0.0355(13) Uani 1 1 d . . . . .
C02Q C 0.6609(4) -0.2191(3) 0.7458(3) 0.0317(12) Uani 1 1 d . . . . .
C02R C -0.1472(4) 0.5627(3) 0.9639(3) 0.0319(13) Uani 1 1 d . . . . .
H02R H -0.183604 0.565050 0.989712 0.038 Uiso 1 1 calc R U . . .
C02S C 0.9789(4) -0.1047(3) 0.6243(3) 0.0310(12) Uani 1 1 d . . . . .
H02S H 1.000885 -0.124973 0.590169 0.037 Uiso 1 1 calc R U . . .
C02T C 0.0791(4) 0.3899(3) 0.8352(3) 0.0278(12) Uani 1 1 d . . . . .
C02U C -0.3108(4) 0.3604(3) 0.6914(3) 0.0284(12) Uani 1 1 d . . . . .
H02C H -0.313782 0.305338 0.681028 0.034 Uiso 1 1 calc R U . . .
H02F H -0.307787 0.380469 0.737866 0.034 Uiso 1 1 calc R U . . .
N26 N -0.4993(4) 0.3641(4) 0.5615(3) 0.0502(16) Uani 1 1 d . . . . .
N28 N 0.2942(4) 0.5395(4) 0.6862(3) 0.0479(15) Uani 1 1 d . . . . .
C02X C 0.5097(4) -0.0303(4) 0.6228(3) 0.0312(12) Uani 1 1 d . . . . .
H02A H 0.490736 -0.003945 0.589159 0.037 Uiso 1 1 calc R U . . .
H02B H 0.472721 -0.080832 0.605104 0.037 Uiso 1 1 calc R U . . .
C02Y C -0.1245(4) 0.6250(3) 0.9459(3) 0.0337(13) Uani 1 1 d . . . . .
H02Y H -0.143799 0.670440 0.960795 0.040 Uiso 1 1 calc R U . . .
C02Z C 0.9564(4) 0.1206(3) 0.7320(3) 0.0318(13) Uani 1 1 d . . . . .
H02Z H 0.976941 0.078879 0.744439 0.038 Uiso 1 1 calc R U . . .
C030 C -0.2208(4) 0.3848(3) 0.6229(3) 0.0319(13) Uani 1 1 d . . . . .
H030 H -0.265802 0.354549 0.583679 0.038 Uiso 1 1 calc R U . . .
C031 C -0.1466(4) 0.4179(3) 0.6193(3) 0.0321(13) Uani 1 1 d . . . . .
H031 H -0.139672 0.410993 0.577601 0.039 Uiso 1 1 calc R U . . .
C032 C 0.9955(4) 0.1537(3) 0.6972(3) 0.0368(14) Uani 1 1 d . . . . .
C033 C -0.0811(4) 0.4618(3) 0.6768(3) 0.0261(11) Uani 1 1 d . . . . .
C034 C -0.0005(4) 0.5011(3) 0.6776(3) 0.0281(12) Uani 1 1 d . . . . .
C035 C -0.2296(4) 0.7239(4) 0.6115(3) 0.0356(13) Uani 1 1 d . . . . .
H03S H -0.278956 0.737075 0.624698 0.053 Uiso 1 1 calc R U . . .
H03U H -0.249566 0.680078 0.571760 0.053 Uiso 1 1 calc R U . . .
H03V H -0.202916 0.766497 0.602001 0.053 Uiso 1 1 calc R U . . .
C036 C 0.2349(5) 0.7127(4) 0.9469(3) 0.0449(17) Uani 1 1 d . . . . .
H036 H 0.252356 0.763096 0.948779 0.054 Uiso 1 1 calc R U . . .
C037 C -0.0940(4) 0.3346(3) 0.9283(3) 0.0354(14) Uani 1 1 d . . . . .
H03W H -0.073120 0.363333 0.975408 0.053 Uiso 1 1 calc R U . . .
H03X H -0.098539 0.280782 0.923469 0.053 Uiso 1 1 calc R U . . .
H03Y H -0.151101 0.344964 0.906408 0.053 Uiso 1 1 calc R U . . .
F038 F 0.6185(5) 0.4851(4) 0.9135(3) 0.127(3) Uani 1 1 d . . . . .
C039 C -0.1260(4) 0.6258(3) 0.7364(3) 0.0288(12) Uani 1 1 d . . . . .
H039 H -0.142054 0.585050 0.750788 0.035 Uiso 1 1 calc R U . . .
C03A C 0.1332(5) 0.2755(4) 0.8453(3) 0.0418(15) Uani 1 1 d . . . . .
H03Z H 0.129482 0.230852 0.857593 0.050 Uiso 1 1 calc R U . . .
C03B C 0.2602(4) 0.6104(4) 0.9902(3) 0.0371(14) Uani 1 1 d . . . . .
H03 H 0.294754 0.590076 1.022008 0.044 Uiso 1 1 calc R U . . .
C03C C 0.4953(4) 0.0835(4) 0.7025(3) 0.0401(15) Uani 1 1 d . . . . .
H03C H 0.506042 0.119310 0.681392 0.048 Uiso 1 1 calc R U . . .
C03D C 0.9667(4) 0.2182(3) 0.6806(3) 0.0332(13) Uani 1 1 d . . . . .
C03E C 0.7147(4) 0.0382(3) 0.9313(3) 0.0310(12) Uani 1 1 d . . . . .
H03E H 0.698817 0.012751 0.958650 0.037 Uiso 1 1 calc R U . . .
C03F C 1.0934(4) 0.1386(4) 0.9485(3) 0.0376(15) Uani 1 1 d . . . . .
H03F H 1.124145 0.188917 0.963857 0.045 Uiso 1 1 calc R U . . .
N24 N 1.2060(4) -0.1609(3) 0.5813(3) 0.0502(15) Uani 1 1 d . . . . .
C03H C 0.7092(5) 0.1412(4) 0.8870(3) 0.0390(15) Uani 1 1 d . . . . .
H03H H 0.690523 0.187324 0.884896 0.047 Uiso 1 1 calc R U . . .
C03I C 0.1403(4) 0.4030(4) 0.8061(3) 0.0379(14) Uani 1 1 d . . . . .
H1 H 0.142930 0.446459 0.791852 0.046 Uiso 1 1 calc R U . . .
C03J C 0.1564(4) 0.5721(4) 0.6862(3) 0.0378(14) Uani 1 1 d . . . . .
C03K C 0.7566(4) -0.2696(3) 0.8227(3) 0.0368(14) Uani 1 1 d . . . . .
H03K H 0.767832 -0.307642 0.843632 0.044 Uiso 1 1 calc R U . . .
C03L C 1.1288(4) 0.0860(4) 0.9768(3) 0.0400(15) Uani 1 1 d . . . . .
H03L H 1.183475 0.100208 1.011582 0.048 Uiso 1 1 calc R U . . .
C03M C 1.0461(5) -0.1481(4) 0.9535(3) 0.050(2) Uani 1 1 d . . . . .
H03A H 1.095033 -0.134812 0.940061 0.075 Uiso 1 1 calc R U . . .
H03B H 1.044961 -0.198804 0.957823 0.075 Uiso 1 1 calc R U . . .
H03D H 1.052456 -0.112065 0.996068 0.075 Uiso 1 1 calc R U . . .
C03N C -0.4188(5) 0.4428(4) 0.6584(4) 0.0418(15) Uani 1 1 d . . . . .
H2 H -0.395296 0.485915 0.696262 0.050 Uiso 1 1 calc R U . . .
N29 N 0.3218(4) 0.4288(4) 0.6506(4) 0.0599(18) Uani 1 1 d . . . . .
C03P C 1.1244(4) -0.0982(4) 0.7118(3) 0.0366(14) Uani 1 1 d . . . . .
H03G H 1.160397 -0.055196 0.750402 0.044 Uiso 1 1 calc R U . . .
H03I H 1.124907 -0.143696 0.726415 0.044 Uiso 1 1 calc R U . . .
C03Q C 1.1969(5) -0.0516(4) 0.6418(4) 0.0446(16) Uani 1 1 d . . . . .
H03Q H 1.200320 0.000874 0.659923 0.054 Uiso 1 1 calc R U . . .
C03R C 0.1165(4) 0.7601(4) 0.8277(3) 0.0423(16) Uani 1 1 d . U . . .
C03S C 0.6837(5) 0.2389(4) 0.7972(4) 0.0430(16) Uani 1 1 d . . . . .
H03J H 0.641022 0.197727 0.795119 0.065 Uiso 1 1 calc R U . . .
H03M H 0.657454 0.262239 0.763137 0.065 Uiso 1 1 calc R U . . .
H03N H 0.702528 0.276487 0.840946 0.065 Uiso 1 1 calc R U . . .
C03T C 0.6879(4) 0.1045(4) 0.9278(3) 0.0399(15) Uani 1 1 d . . . . .
H03T H 0.654575 0.125350 0.953430 0.048 Uiso 1 1 calc R U . . .
C03U C 0.1418(4) 0.5600(3) 0.7406(3) 0.0356(14) Uani 1 1 d . . . . .
H3 H 0.187744 0.576817 0.782133 0.043 Uiso 1 1 calc R U . . .
C03V C -0.2753(4) 0.5964(4) 0.6543(3) 0.0419(15) Uani 1 1 d . . . . .
H4 H -0.285266 0.573056 0.607298 0.063 Uiso 1 1 calc R U . . .
H H -0.318495 0.628083 0.658855 0.063 Uiso 1 1 calc R U . . .
HA H -0.280200 0.557097 0.675252 0.063 Uiso 1 1 calc R U . . .
C03W C 0.1949(5) 0.2900(4) 0.8192(4) 0.0461(17) Uani 1 1 d . . . . .
C03X C 0.5727(4) -0.2250(4) 0.6951(4) 0.0514(19) Uani 1 1 d . . . . .
H03O H 0.559277 -0.272004 0.658834 0.077 Uiso 1 1 calc R U . . .
H03P H 0.573316 -0.182286 0.677513 0.077 Uiso 1 1 calc R U . . .
H03R H 0.528637 -0.224601 0.715983 0.077 Uiso 1 1 calc R U . . .
F03Y F 0.5904(7) 0.4961(4) 0.8134(3) 0.148(4) Uani 1 1 d . . . . .
C03Z C 0.0879(4) 0.5510(4) 0.6261(3) 0.0390(15) Uani 1 1 d . . . . .
H5 H 0.095228 0.561221 0.588367 0.047 Uiso 1 1 calc R U . . .
C040 C -0.4891(5) 0.4340(5) 0.6036(4) 0.0511(19) Uani 1 1 d . . . . .
H040 H -0.524721 0.470187 0.596065 0.061 Uiso 1 1 calc R U . . .
C041 C 0.2849(4) 0.6836(4) 0.9931(3) 0.0414(15) Uani 1 1 d . . . . .
H041 H 0.336168 0.713860 1.026812 0.050 Uiso 1 1 calc R U . . .
C042 C 0.6019(5) -0.3380(4) 0.7661(4) 0.0501(18) Uani 1 1 d . . . . .
H04A H 0.556557 -0.316600 0.780541 0.075 Uiso 1 1 calc R U . . .
H04B H 0.623754 -0.372728 0.790723 0.075 Uiso 1 1 calc R U . . .
H04C H 0.577815 -0.365197 0.718666 0.075 Uiso 1 1 calc R U . . .
C043 C 1.0074(5) 0.2546(4) 0.6415(4) 0.0497(18) Uani 1 1 d . . . . .
H04D H 0.991944 0.220337 0.596507 0.075 Uiso 1 1 calc R U . . .
H04E H 1.070551 0.265586 0.663043 0.075 Uiso 1 1 calc R U . . .
H04F H 0.986174 0.301436 0.639528 0.075 Uiso 1 1 calc R U . . .
C044 C 0.1961(5) 0.3554(4) 0.7975(4) 0.0487(18) Uani 1 1 d . . . . .
C045 C 0.0101(4) 0.5155(4) 0.6224(3) 0.0368(14) Uani 1 1 d . . . . .
H045 H -0.037249 0.500451 0.581730 0.044 Uiso 1 1 calc R U . . .
C046 C 1.0670(5) 0.1236(4) 0.6778(4) 0.057(2) Uani 1 1 d . . . . .
H04G H 1.086293 0.086634 0.700497 0.085 Uiso 1 1 calc R U . . .
H04H H 1.115589 0.164866 0.690162 0.085 Uiso 1 1 calc R U . . .
H04I H 1.046358 0.099427 0.629800 0.085 Uiso 1 1 calc R U . . .
F047 F 0.4844(5) 0.4309(6) 0.8334(3) 0.155(4) Uani 1 1 d . . . . .
C048 C 1.2239(5) -0.0853(4) 0.5923(4) 0.0472(17) Uani 1 1 d . . . . .
H048 H 1.250493 -0.060798 0.569118 0.057 Uiso 1 1 calc R U . . .
C049 C -0.4392(4) 0.3295(4) 0.5887(3) 0.0390(14) Uani 1 1 d . . . . .
H049 H -0.432705 0.279617 0.569738 0.047 Uiso 1 1 calc R U . . .
C04A C 0.2469(5) 0.6027(4) 0.6921(4) 0.0480(17) Uani 1 1 d . . . . .
H04S H 0.244928 0.625692 0.656618 0.058 Uiso 1 1 calc R U . . .
H04T H 0.276302 0.641631 0.735378 0.058 Uiso 1 1 calc R U . . .
C04B C 1.1693(4) -0.1733(4) 0.6230(4) 0.0445(16) Uani 1 1 d . . . . .
H04J H 1.150132 -0.221431 0.625443 0.053 Uiso 1 1 calc R U . . .
C04C C 0.4804(6) -0.0207(5) 0.7279(4) 0.067(2) Uani 1 1 d . . . . .
H04K H 0.478189 -0.072215 0.725659 0.080 Uiso 1 1 calc R U . . .
C04D C 0.2634(5) 0.4719(4) 0.6418(4) 0.0445(16) Uani 1 1 d . . . . .
H04U H 0.207416 0.457020 0.608635 0.053 Uiso 1 1 calc R U . . .
C04E C 0.2608(6) 0.2399(5) 0.8141(5) 0.071(3) Uani 1 1 d . . . . .
H04V H 0.318907 0.270792 0.831936 0.106 Uiso 1 1 calc R U . . .
H04W H 0.247979 0.211507 0.767634 0.106 Uiso 1 1 calc R U . . .
H04X H 0.258284 0.204841 0.839549 0.106 Uiso 1 1 calc R U . . .
C04F C 0.4693(6) 0.0324(6) 0.7749(5) 0.074(3) Uani 1 1 d . . . . .
H04L H 0.458190 0.026561 0.812782 0.088 Uiso 1 1 calc R U . . .
C04G C 0.3760(5) 0.5388(8) 0.7254(4) 0.079(3) Uani 1 1 d . . . . .
H04Y H 0.414153 0.579368 0.761366 0.095 Uiso 1 1 calc R U . . .
F55 F 0.3607(5) 0.8083(6) 0.6968(4) 0.063(3) Uani 0.5 1 d . . P . .
C04I C 0.3927(6) 0.4668(7) 0.7022(5) 0.078(3) Uani 1 1 d . . . . .
H04Z H 0.443998 0.448451 0.719558 0.094 Uiso 1 1 calc R U . . .
C04J C 0.2622(6) 0.3722(5) 0.7665(5) 0.070(3) Uani 1 1 d . . . . .
H04 H 0.245278 0.337324 0.721679 0.106 Uiso 1 1 calc R U . . .
HB H 0.319265 0.366251 0.793336 0.106 Uiso 1 1 calc R U . . .
HC H 0.264898 0.423951 0.764576 0.106 Uiso 1 1 calc R U . . .
C04K C 0.2022(6) 0.8136(6) 0.8588(5) 0.090(4) Uani 1 1 d . U . . .
H6 H 0.213469 0.836163 0.906118 0.135 Uiso 1 1 calc R U . . .
HD H 0.200504 0.853273 0.837490 0.135 Uiso 1 1 calc R U . . .
HE H 0.248508 0.786154 0.852988 0.135 Uiso 1 1 calc R U . . .
C04L C -0.5694(5) 0.3288(7) 0.4967(4) 0.087(4) Uani 1 1 d . . . . .
H7 H -0.609509 0.290081 0.500618 0.130 Uiso 1 1 calc R U . . .
HF H -0.544254 0.305888 0.463587 0.130 Uiso 1 1 calc R U . . .
HG H -0.600808 0.367224 0.483047 0.130 Uiso 1 1 calc R U . . .
C04M C 1.2252(7) -0.2202(5) 0.5323(5) 0.080(3) Uani 1 1 d . . . . .
H04M H 1.206974 -0.210490 0.489398 0.120 Uiso 1 1 calc R U . . .
H04N H 1.193856 -0.269216 0.527790 0.120 Uiso 1 1 calc R U . . .
H04O H 1.287662 -0.220258 0.546979 0.120 Uiso 1 1 calc R U . . .
C04N C 0.3082(8) 0.3494(5) 0.6111(6) 0.093(4) Uani 1 1 d . . . . .
H8 H 0.246639 0.327143 0.595402 0.139 Uiso 1 1 calc R U . . .
HH H 0.342228 0.321789 0.638502 0.139 Uiso 1 1 calc R U . . .
HI H 0.326840 0.346506 0.573004 0.139 Uiso 1 1 calc R U . . .
F53 F 0.2739(7) 0.7796(6) 0.7483(5) 0.071(3) Uani 0.5 1 d . . P . .
C04P C 0.4655(6) 0.1705(6) 0.7958(4) 0.077(3) Uani 1 1 d . . . . .
H04P H 0.511822 0.188783 0.839185 0.116 Uiso 1 1 calc R U . . .
H04Q H 0.409214 0.165299 0.801759 0.116 Uiso 1 1 calc R U . . .
H04R H 0.467940 0.206396 0.771131 0.116 Uiso 1 1 calc R U . . .
F49 F 0.3281(7) 0.9602(6) 0.8398(5) 0.073(3) Uani 0.5 1 d . . P . .
F51 F 0.4150(7) 1.0689(7) 0.9031(5) 0.097(4) Uani 0.5 1 d . . P . .
F56 F 0.4693(7) 0.8712(8) 0.8050(7) 0.103(4) Uani 0.5 1 d . . P . .
F54 F 0.4114(8) 0.7566(8) 0.7838(13) 0.172(10) Uani 0.5 1 d . . P . .
F48 F 0.3317(8) 0.8986(7) 0.7818(8) 0.106(4) Uani 0.5 1 d . . P . .
F57 F 0.3831(8) 0.8232(11) 0.8457(7) 0.132(7) Uani 0.5 1 d . . P . .
F50 F 0.2914(8) 1.0608(7) 0.8259(7) 0.101(4) Uani 0.5 1 d . . P . .
F52 F 0.2189(9) 1.0028(10) 0.8675(8) 0.180(10) Uani 0.5 1 d . . P . .
F10 F 0.3456(12) 1.0048(15) 0.9461(6) 0.195(11) Uani 0.5 1 d . . P . .
F13 F 0.3096(11) 1.1053(10) 0.9358(10) 0.200(12) Uani 0.5 1 d . . P . .

loop_
_atom_site_aniso_label
_atom_site_aniso_U_11
_atom_site_aniso_U_22
_atom_site_aniso_U_33
_atom_site_aniso_U_23
_atom_site_aniso_U_13
_atom_site_aniso_U_12
Ir01 0.02088(10) 0.01900(10) 0.01575(9) 0.00791(7) 0.00484(7) 0.00477(7)
Ir02 0.03136(12) 0.02224(11) 0.01620(10) 0.00813(8) 0.00648(8) 0.00346(9)
P003 0.0353(8) 0.0266(8) 0.0265(7) 0.0056(6) 0.0057(6) -0.0009(6)
P004 0.0370(9) 0.0420(9) 0.0352(8) 0.0242(7) 0.0119(7) 0.0120(7)
P005 0.0537(11) 0.0468(10) 0.0430(10) 0.0206(8) 0.0270(8) 0.0148(9)
P006 0.0662(13) 0.0429(10) 0.0300(9) 0.0071(7) 0.0092(8) 0.0176(9)
P10 0.0775(16) 0.121(2) 0.0383(11) 0.0273(13) 0.0181(11) 0.0614(16)
F008 0.047(2) 0.055(2) 0.035(2) 0.0086(18) 0.0154(17) 0.0022(19)
N22 0.018(2) 0.030(2) 0.0153(19) 0.0027(17) 0.0066(16) 0.0045(18)
F00A 0.057(2) 0.0322(19) 0.0300(18) 0.0093(15) 0.0006(17) 0.0028(17)
F00B 0.044(2) 0.0289(19) 0.040(2) 0.0045(15) 0.0103(16) -0.0050(16)
F00C 0.047(2) 0.033(2) 0.043(2) 0.0123(17) -0.0062(17) -0.0026(17)
F00D 0.056(2) 0.040(2) 0.053(2) 0.0253(18) 0.0255(19) 0.0160(18)
F00E 0.046(2) 0.037(2) 0.038(2) 0.0148(17) -0.0078(17) -0.0108(17)
N20 0.027(2) 0.019(2) 0.020(2) 0.0099(17) 0.0080(17) 0.0026(18)
F00G 0.082(3) 0.071(3) 0.037(2) 0.019(2) 0.026(2) 0.005(3)
N21 0.024(2) 0.020(2) 0.019(2) 0.0070(17) 0.0063(17) 0.0047(17)
F00I 0.037(2) 0.059(3) 0.057(2) 0.025(2) 0.0131(18) 0.0106(19)
F00J 0.063(3) 0.041(2) 0.050(2) 0.0000(18) 0.026(2) 0.007(2)
N00K 0.023(2) 0.031(2) 0.015(2) 0.0095(18) 0.0024(17) 0.0039(18)
F00L 0.059(3) 0.056(3) 0.072(3) 0.045(2) 0.019(2) 0.012(2)
N00M 0.033(2) 0.021(2) 0.019(2) 0.0077(18) 0.0079(18) 0.0055(19)
F00N 0.062(3) 0.056(3) 0.047(2) 0.024(2) 0.018(2) 0.006(2)
F00O 0.071(3) 0.049(3) 0.050(2) 0.016(2) 0.020(2) 0.003(2)
N00P 0.027(2) 0.036(3) 0.0121(19) 0.0052(18) 0.0059(17) 0.003(2)
F00Q 0.039(2) 0.060(3) 0.078(3) 0.041(2) 0.018(2) 0.0133(19)
F00R 0.076(3) 0.047(2) 0.045(2) 0.0113(19) 0.027(2) 0.010(2)
N00S 0.027(2) 0.034(3) 0.017(2) 0.0114(19) 0.0065(18) 0.006(2)
F00T 0.054(3) 0.067(3) 0.055(3) 0.014(2) 0.023(2) 0.019(2)
F00U 0.082(3) 0.068(3) 0.055(3) 0.017(2) 0.035(2) 0.028(3)
F00V 0.080(3) 0.066(3) 0.056(3) 0.038(2) 0.012(2) -0.009(3)
F00W 0.063(3) 0.081(3) 0.030(2) 0.016(2) 0.0125(19) -0.013(2)
N00X 0.035(3) 0.022(2) 0.027(2) 0.0114(19) 0.006(2) 0.008(2)
N00Y 0.042(3) 0.026(3) 0.023(2) 0.0088(19) 0.008(2) 0.002(2)
F00Z 0.055(3) 0.071(3) 0.064(3) 0.002(2) 0.005(2) 0.015(2)
N010 0.041(3) 0.027(2) 0.023(2) 0.0107(19) 0.013(2) 0.004(2)
N011 0.049(3) 0.021(2) 0.020(2) 0.0051(19) 0.001(2) 0.005(2)
F012 0.055(3) 0.115(4) 0.034(2) 0.021(2) 0.008(2) 0.019(3)
F013 0.136(5) 0.076(3) 0.035(2) 0.021(2) 0.035(3) 0.059(3)
F014 0.069(3) 0.053(3) 0.055(3) 0.024(2) 0.010(2) -0.004(2)
C53 0.032(3) 0.027(3) 0.021(3) 0.008(2) 0.008(2) 0.005(2)
C52 0.022(2) 0.028(3) 0.019(2) 0.012(2) 0.007(2) 0.006(2)
F017 0.102(4) 0.044(2) 0.050(2) 0.017(2) 0.034(3) 0.014(2)
C50 0.028(3) 0.028(3) 0.014(2) 0.007(2) 0.004(2) 0.005(2)
C51 0.023(2) 0.021(3) 0.017(2) 0.008(2) 0.0014(19) 0.001(2)
F01A 0.109(4) 0.072(3) 0.048(3) 0.009(2) 0.019(3) 0.053(3)
C01B 0.025(3) 0.022(3) 0.018(2) 0.005(2) 0.009(2) 0.006(2)
N25 0.033(3) 0.025(2) 0.031(3) 0.014(2) 0.006(2) 0.009(2)
N31 0.028(3) 0.041(3) 0.036(3) 0.013(2) 0.013(2) 0.011(2)
F01E 0.088(4) 0.070(4) 0.079(4) 0.007(3) -0.032(3) 0.013(3)
C01F 0.031(3) 0.021(3) 0.019(2) 0.004(2) 0.002(2) -0.001(2)
C01G 0.035(3) 0.030(3) 0.023(3) 0.009(2) 0.009(2) 0.009(2)
C01H 0.027(3) 0.023(3) 0.015(2) 0.009(2) 0.0071(19) 0.010(2)
C01I 0.027(3) 0.026(3) 0.018(2) 0.008(2) 0.004(2) 0.003(2)
C01J 0.026(3) 0.026(3) 0.015(2) 0.006(2) 0.004(2) 0.001(2)
C01K 0.030(3) 0.018(2) 0.017(2) 0.0038(19) 0.003(2) 0.005(2)
C01L 0.031(3) 0.017(2) 0.020(2) 0.008(2) 0.009(2) 0.007(2)
C01M 0.031(3) 0.020(3) 0.017(2) 0.007(2) 0.004(2) 0.005(2)
C01N 0.038(3) 0.024(3) 0.028(3) 0.014(2) 0.010(2) 0.004(2)
C01O 0.032(3) 0.022(3) 0.023(3) 0.011(2) 0.004(2) 0.006(2)
C01P 0.025(3) 0.025(3) 0.026(3) 0.014(2) 0.008(2) 0.005(2)
C01Q 0.022(2) 0.025(3) 0.023(2) 0.012(2) 0.007(2) 0.007(2)
C01R 0.038(3) 0.020(3) 0.021(3) 0.004(2) 0.011(2) 0.007(2)
C01S 0.033(3) 0.026(3) 0.021(3) 0.007(2) 0.007(2) 0.001(2)
C01T 0.031(3) 0.021(3) 0.021(2) 0.008(2) 0.010(2) 0.008(2)
C01U 0.044(3) 0.016(2) 0.018(2) 0.005(2) 0.008(2) 0.005(2)
C01V 0.027(3) 0.022(3) 0.022(3) 0.007(2) 0.008(2) 0.005(2)
C01W 0.042(3) 0.022(3) 0.023(3) 0.008(2) 0.010(2) 0.008(2)
C01X 0.024(3) 0.022(3) 0.026(3) 0.010(2) 0.004(2) 0.004(2)
P9 0.063(3) 0.096(4) 0.048(2) -0.007(2) 0.034(2) -0.018(3)
C01Z 0.033(3) 0.024(3) 0.022(3) 0.008(2) 0.007(2) 0.009(2)
C020 0.034(3) 0.034(3) 0.022(3) 0.013(2) 0.003(2) -0.003(2)
P8 0.053(3) 0.065(3) 0.087(3) 0.025(3) 0.035(2) 0.007(2)
C022 0.038(3) 0.032(3) 0.024(3) 0.006(2) 0.010(2) 0.008(3)
N23 0.034(3) 0.037(3) 0.048(3) 0.022(2) 0.026(2) 0.019(2)
C024 0.038(3) 0.034(3) 0.027(3) 0.015(2) 0.014(2) 0.010(3)
C025 0.033(3) 0.021(3) 0.023(3) 0.010(2) 0.009(2) 0.008(2)
C026 0.028(3) 0.032(3) 0.038(3) 0.022(3) 0.018(2) 0.012(2)
C027 0.029(3) 0.023(3) 0.042(3) 0.015(2) 0.012(2) 0.009(2)
C028 0.034(3) 0.023(3) 0.021(3) 0.007(2) 0.003(2) 0.004(2)
N27 0.047(3) 0.042(3) 0.036(3) 0.024(3) 0.005(2) -0.006(3)
C02A 0.040(3) 0.028(3) 0.022(3) 0.007(2) 0.005(2) -0.001(3)
C02B 0.044(3) 0.021(3) 0.016(2) 0.007(2) 0.002(2) 0.014(2)
F02C 0.078(4) 0.143(6) 0.087(4) 0.053(4) 0.050(3) 0.058(4)
C02D 0.036(3) 0.023(3) 0.020(2) 0.008(2) 0.007(2) 0.005(2)
C02E 0.035(3) 0.033(3) 0.016(2) 0.005(2) 0.007(2) 0.012(2)
N30 0.038(3) 0.084(5) 0.033(3) -0.004(3) 0.009(3) 0.033(3)
C02G 0.034(3) 0.022(3) 0.020(2) 0.008(2) 0.006(2) 0.002(2)
C02H 0.032(3) 0.026(3) 0.024(3) 0.007(2) 0.006(2) 0.006(2)
C02I 0.030(3) 0.023(3) 0.024(3) 0.012(2) 0.010(2) 0.010(2)
C02J 0.034(3) 0.029(3) 0.028(3) 0.014(2) 0.004(2) 0.002(2)
C02K 0.028(3) 0.038(3) 0.032(3) 0.020(3) 0.003(2) 0.005(2)
F02L 0.099(5) 0.155(6) 0.060(3) 0.051(4) 0.017(3) 0.006(4)
C02M 0.042(3) 0.024(3) 0.028(3) 0.014(2) 0.006(2) 0.005(2)
C02N 0.032(3) 0.030(3) 0.016(2) 0.005(2) 0.003(2) 0.004(2)
C02O 0.034(3) 0.032(3) 0.022(3) 0.010(2) 0.011(2) 0.010(2)
C02P 0.042(3) 0.022(3) 0.043(3) 0.009(3) 0.018(3) 0.001(3)
C02Q 0.025(3) 0.026(3) 0.043(3) 0.009(3) 0.011(2) 0.006(2)
C02R 0.040(3) 0.041(3) 0.023(3) 0.016(2) 0.015(2) 0.017(3)
C02S 0.040(3) 0.034(3) 0.032(3) 0.016(2) 0.022(3) 0.016(3)
C02T 0.039(3) 0.026(3) 0.025(3) 0.013(2) 0.013(2) 0.010(2)
C02U 0.033(3) 0.026(3) 0.021(3) 0.012(2) 0.000(2) 0.005(2)
N26 0.034(3) 0.084(5) 0.042(3) 0.039(3) 0.008(2) 0.016(3)
N28 0.037(3) 0.066(4) 0.052(3) 0.031(3) 0.021(3) 0.007(3)
C02X 0.024(3) 0.041(3) 0.026(3) 0.008(2) 0.006(2) 0.011(2)
C02Y 0.046(4) 0.032(3) 0.020(3) 0.005(2) 0.010(2) 0.013(3)
C02Z 0.040(3) 0.025(3) 0.039(3) 0.018(3) 0.017(3) 0.007(2)
C030 0.041(3) 0.028(3) 0.019(3) 0.008(2) 0.001(2) 0.004(3)
C031 0.046(4) 0.031(3) 0.020(3) 0.010(2) 0.009(2) 0.008(3)
C032 0.043(4) 0.029(3) 0.048(4) 0.016(3) 0.024(3) 0.009(3)
C033 0.035(3) 0.024(3) 0.025(3) 0.012(2) 0.013(2) 0.009(2)
C034 0.037(3) 0.028(3) 0.022(3) 0.011(2) 0.010(2) 0.010(2)
C035 0.040(3) 0.037(3) 0.034(3) 0.020(3) 0.010(3) 0.010(3)
C036 0.050(4) 0.033(3) 0.033(3) 0.009(3) -0.007(3) -0.004(3)
C037 0.051(4) 0.023(3) 0.035(3) 0.010(2) 0.019(3) 0.001(3)
F038 0.181(7) 0.169(7) 0.044(3) 0.027(4) 0.034(4) 0.130(6)
C039 0.036(3) 0.021(3) 0.027(3) 0.009(2) 0.006(2) 0.002(2)
C03A 0.055(4) 0.034(3) 0.048(4) 0.024(3) 0.021(3) 0.021(3)
C03B 0.041(3) 0.046(4) 0.020(3) 0.010(3) 0.003(2) 0.011(3)
C03C 0.028(3) 0.047(4) 0.034(3) 0.006(3) 0.000(3) 0.013(3)
C03D 0.044(3) 0.031(3) 0.030(3) 0.015(2) 0.015(3) 0.004(3)
C03E 0.038(3) 0.035(3) 0.024(3) 0.012(2) 0.014(2) 0.005(3)
C03F 0.034(3) 0.036(3) 0.034(3) 0.019(3) -0.003(3) -0.009(3)
N24 0.052(4) 0.041(3) 0.066(4) 0.009(3) 0.038(3) 0.007(3)
C03H 0.059(4) 0.029(3) 0.046(4) 0.018(3) 0.030(3) 0.023(3)
C03I 0.049(4) 0.040(4) 0.039(3) 0.019(3) 0.027(3) 0.018(3)
C03J 0.045(4) 0.035(3) 0.038(3) 0.014(3) 0.019(3) 0.004(3)
C03K 0.050(4) 0.023(3) 0.037(3) 0.012(3) 0.013(3) 0.005(3)
C03L 0.027(3) 0.048(4) 0.036(3) 0.021(3) -0.006(3) -0.003(3)
C03M 0.059(4) 0.028(3) 0.041(4) 0.018(3) -0.018(3) 0.009(3)
C03N 0.050(4) 0.037(4) 0.056(4) 0.029(3) 0.027(3) 0.020(3)
N29 0.052(4) 0.077(5) 0.082(5) 0.053(4) 0.039(4) 0.027(4)
C03P 0.037(3) 0.048(4) 0.043(3) 0.028(3) 0.022(3) 0.021(3)
C03Q 0.052(4) 0.035(4) 0.068(5) 0.025(3) 0.039(4) 0.018(3)
C03R 0.046(4) 0.043(4) 0.032(3) 0.019(3) 0.002(3) -0.008(3)
C03S 0.052(4) 0.042(4) 0.057(4) 0.031(3) 0.030(3) 0.029(3)
C03T 0.050(4) 0.043(4) 0.041(3) 0.015(3) 0.031(3) 0.020(3)
C03U 0.042(4) 0.035(3) 0.033(3) 0.013(3) 0.016(3) 0.002(3)
C03V 0.038(3) 0.031(3) 0.052(4) 0.021(3) 0.003(3) 0.005(3)
C03W 0.051(4) 0.050(4) 0.051(4) 0.019(3) 0.027(3) 0.026(3)
C03X 0.030(3) 0.036(4) 0.079(5) 0.024(4) 0.003(3) -0.001(3)
F03Y 0.283(11) 0.065(4) 0.057(4) 0.023(3) 0.003(5) 0.026(5)
C03Z 0.049(4) 0.043(4) 0.032(3) 0.017(3) 0.021(3) 0.004(3)
C040 0.044(4) 0.062(5) 0.073(5) 0.050(4) 0.027(4) 0.026(4)
C041 0.036(3) 0.039(4) 0.034(3) 0.006(3) -0.004(3) 0.001(3)
C042 0.049(4) 0.035(4) 0.068(5) 0.021(3) 0.022(4) -0.005(3)
C043 0.067(5) 0.050(4) 0.052(4) 0.033(4) 0.031(4) 0.014(4)
C044 0.057(4) 0.054(4) 0.060(4) 0.030(4) 0.038(4) 0.027(4)
C045 0.049(4) 0.038(3) 0.024(3) 0.012(3) 0.012(3) 0.004(3)
C046 0.065(5) 0.051(4) 0.090(6) 0.040(4) 0.056(5) 0.025(4)
F047 0.114(6) 0.298(12) 0.093(5) 0.076(6) 0.053(4) 0.129(7)
C048 0.054(4) 0.043(4) 0.067(5) 0.024(4) 0.043(4) 0.015(3)
C049 0.038(3) 0.048(4) 0.028(3) 0.015(3) 0.004(3) 0.007(3)
C04A 0.053(4) 0.051(4) 0.049(4) 0.021(3) 0.027(3) 0.005(3)
C04B 0.043(4) 0.042(4) 0.065(5) 0.020(3) 0.036(4) 0.011(3)
C04C 0.091(7) 0.077(6) 0.063(5) 0.033(5) 0.055(5) 0.027(5)
C04D 0.039(4) 0.046(4) 0.059(4) 0.025(4) 0.023(3) 0.010(3)
C04E 0.091(7) 0.065(6) 0.093(7) 0.043(5) 0.058(6) 0.053(5)
C04F 0.078(6) 0.106(8) 0.066(6) 0.041(6) 0.045(5) 0.038(6)
C04G 0.040(4) 0.155(11) 0.037(4) 0.034(5) 0.008(4) -0.004(6)
F55 0.035(4) 0.117(8) 0.052(5) 0.043(5) 0.019(4) 0.027(5)
C04I 0.053(5) 0.156(11) 0.057(5) 0.065(6) 0.028(4) 0.044(6)
C04J 0.090(7) 0.073(6) 0.099(7) 0.051(5) 0.075(6) 0.044(5)
C04K 0.076(6) 0.089(7) 0.080(6) 0.068(6) -0.026(5) -0.042(5)
C04L 0.042(5) 0.167(11) 0.047(5) 0.054(6) -0.004(4) 0.002(6)
C04M 0.099(7) 0.050(5) 0.108(8) 0.004(5) 0.077(7) 0.011(5)
C04N 0.119(9) 0.069(6) 0.162(11) 0.067(7) 0.109(9) 0.056(6)
F53 0.070(6) 0.074(7) 0.068(6) 0.013(5) 0.028(5) 0.022(5)
C04P 0.049(5) 0.100(7) 0.057(5) -0.012(5) 0.007(4) 0.034(5)
F49 0.087(7) 0.079(7) 0.082(7) 0.038(6) 0.056(6) 0.017(6)
F51 0.088(8) 0.138(11) 0.048(6) -0.006(6) 0.043(6) -0.032(7)
F56 0.069(7) 0.115(10) 0.141(11) 0.046(9) 0.057(8) 0.004(7)
F54 0.049(7) 0.090(9) 0.42(3) 0.149(15) 0.079(12) 0.038(6)
F48 0.082(8) 0.072(8) 0.157(13) 0.031(8) 0.037(8) 0.014(6)
F57 0.073(8) 0.224(18) 0.092(9) 0.095(11) 0.001(7) -0.041(10)
F50 0.101(9) 0.067(7) 0.120(10) 0.018(7) 0.024(8) 0.017(7)
F52 0.090(9) 0.206(16) 0.160(13) -0.119(12) 0.102(10) -0.071(10)
F10 0.157(15) 0.35(3) 0.056(8) 0.080(13) 0.029(9) -0.083(17)
F13 0.147(14) 0.154(15) 0.229(19) -0.126(14) 0.148(15) -0.070(12)

loop_
_atom_type_symbol
_atom_type_description
_atom_type_scat_dispersion_real
_atom_type_scat_dispersion_imag
_atom_type_scat_source
C C 0.0033 0.0016 'International Tables Vol C Tables 4.2.6.8 and 6.1.1.4'
H H 0.0000 0.0000 'International Tables Vol C Tables 4.2.6.8 and 6.1.1.4'
F F 0.0171 0.0103 'International Tables Vol C Tables 4.2.6.8 and 6.1.1.4'
Ir Ir -1.4442 7.9887 'International Tables Vol C Tables 4.2.6.8 and 6.1.1.4'
N N 0.0061 0.0033 'International Tables Vol C Tables 4.2.6.8 and 6.1.1.4'
O O 0.0106 0.0060 'International Tables Vol C Tables 4.2.6.8 and 6.1.1.4'
P P 0.1023 0.0942 'International Tables Vol C Tables 4.2.6.8 and 6.1.1.4'

loop_
_exptl_crystal_face_index_h
_exptl_crystal_face_index_k
_exptl_crystal_face_index_l
_exptl_crystal_face_perp_dist
11 5 0 0.0596
-11 -5 0 0.0306
1 -9 2 0.0624
-1 9 -2 0.0624
1 5 14 0.1242
-1 -5 -14 0.1242
-2 10 2 0.0410
2 -10 -2 0.0410

loop_
_geom_angle_atom_site_label_1
_geom_angle_atom_site_label_2
_geom_angle_atom_site_label_3
_geom_angle
_geom_angle_site_symmetry_1
_geom_angle_site_symmetry_3
_geom_angle_publ_flag
N22 Ir01 N20 86.79(15) . . ?
N22 Ir01 N21 106.77(16) . . ?
N20 Ir01 N21 75.29(16) . . ?
N00K Ir01 N22 169.86(16) . . ?
N00K Ir01 N20 101.85(16) . . ?
N00K Ir01 N21 80.82(16) . . ?
C52 Ir01 N22 79.19(19) . . ?
C52 Ir01 N20 97.02(18) . . ?
C52 Ir01 N21 169.72(18) . . ?
C52 Ir01 N00K 94.35(19) . . ?
C52 Ir01 C51 91.1(2) . . ?
C51 Ir01 N22 92.39(18) . . ?
C51 Ir01 N20 171.57(18) . . ?
C51 Ir01 N21 96.96(18) . . ?
C51 Ir01 N00K 79.83(19) . . ?
N00M Ir02 N010 75.15(17) . . ?
N00P Ir02 N00M 84.78(17) . . ?
N00P Ir02 N00S 171.02(16) . . ?
N00P Ir02 N010 108.41(17) . . ?
N00S Ir02 N00M 102.89(17) . . ?
N00S Ir02 N010 78.41(17) . . ?
C53 Ir02 N00M 172.5(2) . . ?
C53 Ir02 N00P 94.2(2) . . ?
C53 Ir02 N00S 78.8(2) . . ?
C53 Ir02 N010 98.2(2) . . ?
C01I Ir02 N00M 95.83(19) . . ?
C01I Ir02 N00P 79.2(2) . . ?
C01I Ir02 N00S 95.2(2) . . ?
C01I Ir02 N010 167.2(2) . . ?
C01I Ir02 C53 91.2(2) . . ?
F00A P003 F008 89.2(2) . . ?
F00B P003 F008 89.4(2) . . ?
F00B P003 F00A 89.0(2) . . ?
F00C P003 F008 89.8(2) . . ?
F00C P003 F00A 178.9(2) . . ?
F00C P003 F00B 91.3(2) . . ?
F00C P003 F00E 90.8(2) . . ?
F00E P003 F008 89.9(2) . . ?
F00E P003 F00A 88.8(2) . . ?
F00E P003 F00B 177.8(2) . . ?
F00J P003 F008 178.9(2) . . ?
F00J P003 F00A 89.8(2) . . ?
F00J P003 F00B 91.1(2) . . ?
F00J P003 F00C 91.2(2) . . ?
F00J P003 F00E 89.6(2) . . ?
F00D P004 F00L 179.4(3) . . ?
F00D P004 F00Q 89.5(2) . . ?
F00I P004 F00D 90.6(2) . . ?
F00I P004 F00L 90.0(2) . . ?
F00I P004 F00Q 179.4(2) . . ?
F00I P004 F00W 90.1(2) . . ?
F00Q P004 F00L 89.9(2) . . ?
F00R P004 F00D 89.7(2) . . ?
F00R P004 F00I 90.7(2) . . ?
F00R P004 F00L 90.0(2) . . ?
F00R P004 F00Q 89.8(3) . . ?
F00R P004 F00W 179.1(3) . . ?
F00W P004 F00D 90.0(2) . . ?
F00W P004 F00L 90.3(2) . . ?
F00W P004 F00Q 89.3(3) . . ?
F00N P005 F00G 179.4(3) . . ?
F00N P005 F017 91.2(2) . . ?
F00T P005 F00G 88.8(3) . . ?
F00T P005 F00N 90.6(2) . . ?
F00T P005 F00V 90.2(3) . . ?
F00T P005 F017 88.3(3) . . ?
F00V P005 F00G 90.8(2) . . ?
F00V P005 F00N 88.9(2) . . ?
F00V P005 F017 178.5(3) . . ?
F017 P005 F00G 89.1(2) . . ?
F02C P005 F00G 90.1(3) . . ?
F02C P005 F00N 90.5(3) . . ?
F02C P005 F00T 178.4(4) . . ?
F02C P005 F00V 91.0(3) . . ?
F02C P005 F017 90.5(3) . . ?
F00O P006 F013 89.7(3) . . ?
F00O P006 F01A 89.0(3) . . ?
F00U P006 F00O 89.6(3) . . ?
F00U P006 F013 89.6(3) . . ?
F00U P006 F014 90.9(3) . . ?
F00U P006 F01A 178.6(3) . . ?
F014 P006 F00O 89.6(2) . . ?
F014 P006 F013 179.1(3) . . ?
F014 P006 F01A 89.3(3) . . ?
F01A P006 F013 90.2(3) . . ?
F01E P006 F00O 178.5(3) . . ?
F01E P006 F00U 91.4(3) . . ?
F01E P006 F013 89.3(3) . . ?
F01E P006 F014 91.4(3) . . ?
F01E P006 F01A 90.0(3) . . ?
F00Z P10 F012 90.4(3) . . ?
F00Z P10 F02L 87.2(3) . . ?
F00Z P10 F038 88.2(3) . . ?
F00Z P10 F03Y 93.0(5) . . ?
F00Z P10 F047 174.4(5) . . ?
F012 P10 F02L 89.2(3) . . ?
F038 P10 F012 177.7(5) . . ?
F038 P10 F02L 92.5(4) . . ?
F038 P10 F047 93.9(4) . . ?
F03Y P10 F012 89.1(3) . . ?
F03Y P10 F02L 178.3(4) . . ?
F03Y P10 F038 89.2(4) . . ?
F03Y P10 F047 92.2(5) . . ?
F047 P10 F012 87.6(4) . . ?
F047 P10 F02L 87.5(5) . . ?
C01B N22 Ir01 126.1(3) . . ?
C01H N22 Ir01 115.6(3) . . ?
C01H N22 C01B 117.9(4) . . ?
C01P N20 Ir01 124.9(3) . . ?
C02I N20 Ir01 116.9(3) . . ?
C02I N20 C01P 118.1(4) . . ?
C01L N21 Ir01 115.2(3) . . ?
C01L N21 C01T 119.8(4) . . ?
C01T N21 Ir01 124.9(3) . . ?
C01K N00K Ir01 114.5(3) . . ?
C01K N00K C01M 117.7(5) . . ?
C01M N00K Ir01 127.8(4) . . ?
C02D N00M Ir02 125.5(3) . . ?
C02D N00M C033 117.8(5) . . ?
C033 N00M Ir02 116.7(4) . . ?
C01J N00P Ir02 116.3(4) . . ?
C01J N00P C02T 118.3(5) . . ?
C02T N00P Ir02 125.3(3) . . ?
C01U N00S Ir02 125.9(4) . . ?
C020 N00S Ir02 115.5(4) . . ?
C020 N00S C01U 117.7(5) . . ?
C01Z N00X C01F 118.2(5) . . ?
C02G N00Y C01W 118.9(5) . . ?
C034 N010 Ir02 113.1(4) . . ?
C03U N010 Ir02 124.5(4) . . ?
C03U N010 C034 119.0(5) . . ?
C02B N011 C01R 119.2(5) . . ?
C022 C53 Ir02 126.0(4) . . ?
C022 C53 C02A 118.0(5) . . ?
C02A C53 Ir02 116.0(4) . . ?
C01Q C52 Ir01 115.9(4) . . ?
C02J C52 Ir01 125.1(4) . . ?
C02J C52 C01Q 118.9(5) . . ?
C01I C50 C01J 114.5(5) . . ?
C024 C50 C01I 118.6(5) . . ?
C024 C50 C01J 126.9(5) . . ?
C01V C51 Ir01 126.2(4) . . ?
C01V C51 C025 118.2(5) . . ?
C025 C51 Ir01 115.5(4) . . ?
N22 C01B C01R 120.1(5) . . ?
N22 C01B C027 121.9(5) . . ?
C01R C01B C027 117.9(5) . . ?
C03N N25 C02U 125.4(5) . . ?
C049 N25 C02U 125.1(5) . . ?
C049 N25 C03N 109.3(5) . . ?
C03C N31 C02X 126.9(6) . . ?
C03C N31 C04C 108.4(6) . . ?
C04C N31 C02X 124.7(6) . . ?
N00X C01F C01M 122.2(5) . . ?
N00X C01F C02M 118.7(5) . . ?
C01M C01F C02M 119.0(5) . . ?
C01N C01G C02H 118.4(5) . . ?
C01N C01G C035 121.6(5) . . ?
C02H C01G C035 120.0(5) . . ?
N22 C01H C01Q 114.3(4) . . ?
N22 C01H C02B 119.5(5) . . ?
C02B C01H C01Q 126.1(5) . . ?
C50 C01I Ir02 115.6(4) . . ?
C028 C01I Ir02 125.1(4) . . ?
C028 C01I C50 119.0(5) . . ?
N00P C01J C50 113.0(5) . . ?
N00P C01J C02G 119.7(5) . . ?
C02G C01J C50 127.2(5) . . ?
N00K C01K C01Z 119.6(5) . . ?
N00K C01K C025 114.4(4) . . ?
C01Z C01K C025 126.0(5) . . ?
N21 C01L C02E 120.7(5) . . ?
N21 C01L C02I 117.1(4) . . ?
C02E C01L C02I 122.3(5) . . ?
N00K C01M C01F 119.5(5) . . ?
N00K C01M C02Z 121.7(5) . . ?
C02Z C01M C01F 118.8(5) . . ?
C01G C01N H01N 118.6 . . ?
C01G C01N C01S 122.8(5) . . ?
C01S C01N H01N 118.6 . . ?
C02D C01O C02U 119.9(5) . . ?
C02D C01O C030 117.3(5) . . ?
C030 C01O C02U 122.8(5) . . ?
N20 C01P H01P 118.1 . . ?
N20 C01P C026 123.7(5) . . ?
C026 C01P H01P 118.1 . . ?
C52 C01Q C01H 114.2(4) . . ?
C52 C01Q C02K 119.1(5) . . ?
C02K C01Q C01H 126.6(5) . . ?
N011 C01R C01B 121.1(5) . . ?
N011 C01R C03K 119.1(5) . . ?
C01B C01R C03K 119.8(5) . . ?
C01N C01S C01U 119.1(5) . . ?
N27 C01S C01N 120.0(5) . . ?
N27 C01S C01U 120.9(5) . . ?
N21 C01T H01T 118.8 . . ?
N21 C01T C01X 122.4(5) . . ?
C01X C01T H01T 118.8 . . ?
N00S C01U C01S 120.4(5) . . ?
N00S C01U C039 121.6(5) . . ?
C01S C01U C039 117.9(5) . . ?
C51 C01V H01V 119.5 . . ?
C03E C01V C51 121.0(5) . . ?
C03E C01V H01V 119.5 . . ?
N00Y C01W C02T 121.9(5) . . ?
N00Y C01W C03A 119.6(5) . . ?
C02T C01W C03A 118.5(5) . . ?
C01T C01X C02N 117.6(5) . . ?
C01T C01X C02X 123.5(5) . . ?
C02N C01X C02X 118.9(5) . . ?
F49 P9 F51 90.2(6) . . ?
F49 P9 F52 90.6(7) . . ?
F50 P9 F49 84.8(6) . . ?
F50 P9 F51 89.1(7) . . ?
F50 P9 F52 85.5(10) . . ?
F52 P9 F51 174.4(11) . . ?
F10 P9 F49 92.8(12) . . ?
F10 P9 F51 90.3(8) . . ?
F10 P9 F50 177.5(12) . . ?
F10 P9 F52 95.2(11) . . ?
F10 P9 F13 86.4(13) . . ?
F13 P9 F49 179.1(13) . . ?
F13 P9 F51 89.4(7) . . ?
F13 P9 F50 95.9(13) . . ?
F13 P9 F52 90.0(8) . . ?
N00X C01Z C01K 121.8(5) . . ?
N00X C01Z C03S 115.6(5) . . ?
C01K C01Z C03S 122.4(5) . . ?
N00S C020 C02A 113.5(5) . . ?
N00S C020 C03R 119.9(5) . . ?
C03R C020 C02A 126.5(5) . . ?
F55 P8 F56 95.8(6) . . ?
F53 P8 F55 87.2(5) . . ?
F53 P8 F56 177.0(7) . . ?
F54 P8 F55 96.5(11) . . ?
F54 P8 F53 94.9(6) . . ?
F54 P8 F56 85.2(7) . . ?
F54 P8 F48 166.8(12) . . ?
F54 P8 F57 72.4(11) . . ?
F48 P8 F55 96.6(7) . . ?
F48 P8 F53 87.7(6) . . ?
F48 P8 F56 91.6(7) . . ?
F57 P8 F55 168.8(10) . . ?
F57 P8 F53 91.7(6) . . ?
F57 P8 F56 85.4(7) . . ?
F57 P8 F48 94.6(10) . . ?
C53 C022 H022 119.3 . . ?
C03B C022 C53 121.4(6) . . ?
C03B C022 H022 119.3 . . ?
C03Q N23 C03P 126.2(5) . . ?
C04B N23 C03P 125.8(5) . . ?
C04B N23 C03Q 107.9(5) . . ?
C50 C024 H024 119.4 . . ?
C02R C024 C50 121.1(5) . . ?
C02R C024 H024 119.4 . . ?
C51 C025 C01K 114.2(5) . . ?
C03H C025 C51 119.5(5) . . ?
C03H C025 C01K 126.0(5) . . ?
C01P C026 C02S 117.7(5) . . ?
C01P C026 C03P 119.0(5) . . ?
C02S C026 C03P 123.1(5) . . ?
C01B C027 H027 118.9 . . ?
C02Q C027 C01B 122.2(5) . . ?
C02Q C027 H027 118.9 . . ?
C01I C028 H028 119.6 . . ?
C02Y C028 C01I 120.7(5) . . ?
C02Y C028 H028 119.6 . . ?
C03R N27 C01S 118.5(5) . . ?
C53 C02A C020 114.2(5) . . ?
C036 C02A C53 119.3(5) . . ?
C036 C02A C020 126.5(5) . . ?
N011 C02B C01H 121.7(5) . . ?
N011 C02B C03M 114.1(5) . . ?
C01H C02B C03M 124.1(5) . . ?
N00M C02D C01O 123.8(5) . . ?
N00M C02D H02D 118.1 . . ?
C01O C02D H02D 118.1 . . ?
C01L C02E H02E 120.5 . . ?
C02N C02E C01L 119.0(5) . . ?
C02N C02E H02E 120.5 . . ?
C03C N30 C04F 109.1(6) . . ?
C03C N30 C04P 124.9(8) . . ?
C04F N30 C04P 125.9(8) . . ?
N00Y C02G C01J 121.2(5) . . ?
N00Y C02G C037 115.6(5) . . ?
C01J C02G C037 123.2(5) . . ?
C01G C02H C03V 120.0(5) . . ?
C039 C02H C01G 119.9(5) . . ?
C039 C02H C03V 120.1(5) . . ?
N20 C02I C01L 115.1(4) . . ?
N20 C02I C02O 121.5(5) . . ?
C02O C02I C01L 123.3(5) . . ?
C52 C02J H02J 119.6 . . ?
C03F C02J C52 120.8(5) . . ?
C03F C02J H02J 119.6 . . ?
C01Q C02K H02K 119.6 . . ?
C03L C02K C01Q 120.7(5) . . ?
C03L C02K H02K 119.6 . . ?
C01F C02M H02M 119.2 . . ?
C03D C02M C01F 121.6(5) . . ?
C03D C02M H02M 119.2 . . ?
C01X C02N H02N 119.7 . . ?
C02E C02N C01X 120.5(5) . . ?
C02E C02N H02N 119.7 . . ?
C02I C02O H02O 120.3 . . ?
C02I C02O C02S 119.4(5) . . ?
C02S C02O H02O 120.3 . . ?
C02Q C02P C042 119.9(6) . . ?
C03K C02P C02Q 118.5(5) . . ?
C03K C02P C042 121.6(6) . . ?
C027 C02Q C02P 119.7(5) . . ?
C027 C02Q C03X 120.4(6) . . ?
C02P C02Q C03X 119.9(5) . . ?
C024 C02R H02R 120.0 . . ?
C024 C02R C02Y 120.1(5) . . ?
C02Y C02R H02R 120.0 . . ?
C026 C02S C02O 119.5(5) . . ?
C026 C02S H02S 120.2 . . ?
C02O C02S H02S 120.2 . . ?
N00P C02T C01W 119.2(5) . . ?
N00P C02T C03I 122.1(5) . . ?
C03I C02T C01W 118.6(5) . . ?
N25 C02U C01O 111.2(4) . . ?
N25 C02U H02C 109.4 . . ?
N25 C02U H02F 109.4 . . ?
C01O C02U H02C 109.4 . . ?
C01O C02U H02F 109.4 . . ?
H02C C02U H02F 108.0 . . ?
C040 N26 C04L 126.9(7) . . ?
C049 N26 C040 109.2(6) . . ?
C049 N26 C04L 123.8(8) . . ?
C04D N28 C04A 125.5(6) . . ?
C04D N28 C04G 107.6(8) . . ?
C04G N28 C04A 126.9(8) . . ?
N31 C02X C01X 114.6(5) . . ?
N31 C02X H02A 108.6 . . ?
N31 C02X H02B 108.6 . . ?
C01X C02X H02A 108.6 . . ?
C01X C02X H02B 108.6 . . ?
H02A C02X H02B 107.6 . . ?
C028 C02Y H02Y 119.8 . . ?
C02R C02Y C028 120.4(6) . . ?
C02R C02Y H02Y 119.8 . . ?
C01M C02Z H02Z 119.0 . . ?
C032 C02Z C01M 122.1(5) . . ?
C032 C02Z H02Z 119.0 . . ?
C01O C030 H030 120.0 . . ?
C031 C030 C01O 120.0(5) . . ?
C031 C030 H030 120.0 . . ?
C030 C031 H031 120.2 . . ?
C030 C031 C033 119.7(5) . . ?
C033 C031 H031 120.2 . . ?
C02Z C032 C03D 119.0(6) . . ?
C02Z C032 C046 120.7(6) . . ?
C03D C032 C046 120.4(6) . . ?
N00M C033 C031 121.3(5) . . ?
N00M C033 C034 115.1(5) . . ?
C031 C033 C034 123.6(5) . . ?
N010 C034 C033 116.3(5) . . ?
N010 C034 C045 120.3(5) . . ?
C045 C034 C033 123.4(5) . . ?
C01G C035 H03S 109.5 . . ?
C01G C035 H03U 109.5 . . ?
C01G C035 H03V 109.5 . . ?
H03S C035 H03U 109.5 . . ?
H03S C035 H03V 109.5 . . ?
H03U C035 H03V 109.5 . . ?
C02A C036 H036 119.3 . . ?
C041 C036 C02A 121.3(6) . . ?
C041 C036 H036 119.3 . . ?
C02G C037 H03W 109.5 . . ?
C02G C037 H03X 109.5 . . ?
C02G C037 H03Y 109.5 . . ?
H03W C037 H03X 109.5 . . ?
H03W C037 H03Y 109.5 . . ?
H03X C037 H03Y 109.5 . . ?
C01U C039 H039 119.2 . . ?
C02H C039 C01U 121.5(5) . . ?
C02H C039 H039 119.2 . . ?
C01W C03A H03Z 118.7 . . ?
C03W C03A C01W 122.7(6) . . ?
C03W C03A H03Z 118.7 . . ?
C022 C03B H03 119.8 . . ?
C041 C03B C022 120.5(6) . . ?
C041 C03B H03 119.8 . . ?
N31 C03C N30 107.1(7) . . ?
N31 C03C H03C 126.5 . . ?
N30 C03C H03C 126.5 . . ?
C02M C03D C032 119.3(5) . . ?
C02M C03D C043 120.8(6) . . ?
C032 C03D C043 119.9(6) . . ?
C01V C03E H03E 119.8 . . ?
C03T C03E C01V 120.5(5) . . ?
C03T C03E H03E 119.8 . . ?
C02J C03F H03F 119.7 . . ?
C03L C03F C02J 120.7(6) . . ?
C03L C03F H03F 119.7 . . ?
C048 N24 C04M 126.9(6) . . ?
C04B N24 C048 108.6(6) . . ?
C04B N24 C04M 124.6(7) . . ?
C025 C03H H03H 119.8 . . ?
C03T C03H C025 120.5(6) . . ?
C03T C03H H03H 119.8 . . ?
C02T C03I H1 119.1 . . ?
C044 C03I C02T 121.8(6) . . ?
C044 C03I H1 119.1 . . ?
C03U C03J C03Z 118.8(6) . . ?
C03U C03J C04A 119.4(6) . . ?
C03Z C03J C04A 121.7(6) . . ?
C01R C03K H03K 119.1 . . ?
C02P C03K C01R 121.8(6) . . ?
C02P C03K H03K 119.1 . . ?
C02K C03L C03F 119.9(5) . . ?
C02K C03L H03L 120.1 . . ?
C03F C03L H03L 120.1 . . ?
C02B C03M H03A 109.5 . . ?
C02B C03M H03B 109.5 . . ?
C02B C03M H03D 109.5 . . ?
H03A C03M H03B 109.5 . . ?
H03A C03M H03D 109.5 . . ?
H03B C03M H03D 109.5 . . ?
N25 C03N H2 127.3 . . ?
C040 C03N N25 105.4(6) . . ?
C040 C03N H2 127.3 . . ?
C04D N29 C04I 109.7(8) . . ?
C04D N29 C04N 124.3(8) . . ?
C04I N29 C04N 126.0(9) . . ?
N23 C03P C026 114.2(5) . . ?
N23 C03P H03G 108.7 . . ?
N23 C03P H03I 108.7 . . ?
C026 C03P H03G 108.7 . . ?
C026 C03P H03I 108.7 . . ?
H03G C03P H03I 107.6 . . ?
N23 C03Q H03Q 126.6 . . ?
C048 C03Q N23 106.8(6) . . ?
C048 C03Q H03Q 126.6 . . ?
C020 C03R C04K 123.4(6) . . ?
N27 C03R C020 121.8(6) . . ?
N27 C03R C04K 114.7(6) . . ?
C01Z C03S H03J 109.5 . . ?
C01Z C03S H03M 109.5 . . ?
C01Z C03S H03N 109.5 . . ?
H03J C03S H03M 109.5 . . ?
H03J C03S H03N 109.5 . . ?
H03M C03S H03N 109.5 . . ?
C03E C03T C03H 120.2(6) . . ?
C03E C03T H03T 119.9 . . ?
C03H C03T H03T 119.9 . . ?
N010 C03U C03J 122.6(6) . . ?
N010 C03U H3 118.7 . . ?
C03J C03U H3 118.7 . . ?
C02H C03V H4 109.5 . . ?
C02H C03V H 109.5 . . ?
C02H C03V HA 109.5 . . ?
H4 C03V H 109.5 . . ?
H4 C03V HA 109.5 . . ?
H C03V HA 109.5 . . ?
C03A C03W C044 117.7(6) . . ?
C03A C03W C04E 121.5(7) . . ?
C044 C03W C04E 120.8(7) . . ?
C02Q C03X H03O 109.5 . . ?
C02Q C03X H03P 109.5 . . ?
C02Q C03X H03R 109.5 . . ?
H03O C03X H03P 109.5 . . ?
H03O C03X H03R 109.5 . . ?
H03P C03X H03R 109.5 . . ?
C03J C03Z H5 120.7 . . ?
C045 C03Z C03J 118.6(5) . . ?
C045 C03Z H5 120.7 . . ?
N26 C040 C03N 107.8(6) . . ?
N26 C040 H040 126.1 . . ?
C03N C040 H040 126.1 . . ?
C036 C041 C03B 119.5(6) . . ?
C036 C041 H041 120.2 . . ?
C03B C041 H041 120.2 . . ?
C02P C042 H04A 109.5 . . ?
C02P C042 H04B 109.5 . . ?
C02P C042 H04C 109.5 . . ?
H04A C042 H04B 109.5 . . ?
H04A C042 H04C 109.5 . . ?
H04B C042 H04C 109.5 . . ?
C03D C043 H04D 109.5 . . ?
C03D C043 H04E 109.5 . . ?
C03D C043 H04F 109.5 . . ?
H04D C043 H04E 109.5 . . ?
H04D C043 H04F 109.5 . . ?
H04E C043 H04F 109.5 . . ?
C03I C044 C03W 120.6(6) . . ?
C03I C044 C04J 120.2(6) . . ?
C03W C044 C04J 119.2(6) . . ?
C034 C045 H045 119.7 . . ?
C03Z C045 C034 120.6(6) . . ?
C03Z C045 H045 119.7 . . ?
C032 C046 H04G 109.5 . . ?
C032 C046 H04H 109.5 . . ?
C032 C046 H04I 109.5 . . ?
H04G C046 H04H 109.5 . . ?
H04G C046 H04I 109.5 . . ?
H04H C046 H04I 109.5 . . ?
N24 C048 H048 126.2 . . ?
C03Q C048 N24 107.6(6) . . ?
C03Q C048 H048 126.2 . . ?
N25 C049 H049 125.9 . . ?
N26 C049 N25 108.2(6) . . ?
N26 C049 H049 125.9 . . ?
N28 C04A C03J 107.8(6) . . ?
N28 C04A H04S 110.2 . . ?
N28 C04A H04T 110.2 . . ?
C03J C04A H04S 110.2 . . ?
C03J C04A H04T 110.2 . . ?
H04S C04A H04T 108.5 . . ?
N23 C04B H04J 125.4 . . ?
N24 C04B N23 109.2(6) . . ?
N24 C04B H04J 125.4 . . ?
N31 C04C H04K 125.8 . . ?
C04F C04C N31 108.5(8) . . ?
C04F C04C H04K 125.8 . . ?
N28 C04D H04U 125.0 . . ?
N29 C04D N28 109.9(7) . . ?
N29 C04D H04U 125.0 . . ?
C03W C04E H04V 109.5 . . ?
C03W C04E H04W 109.5 . . ?
C03W C04E H04X 109.5 . . ?
H04V C04E H04W 109.5 . . ?
H04V C04E H04X 109.5 . . ?
H04W C04E H04X 109.5 . . ?
N30 C04F H04L 126.6 . . ?
C04C C04F N30 106.8(7) . . ?
C04C C04F H04L 126.6 . . ?
N28 C04G H04Y 126.7 . . ?
N28 C04G C04I 106.6(9) . . ?
C04I C04G H04Y 126.7 . . ?
N29 C04I C04G 106.2(8) . . ?
N29 C04I H04Z 126.9 . . ?
C04G C04I H04Z 126.9 . . ?
C044 C04J H04 109.5 . . ?
C044 C04J HB 109.5 . . ?
C044 C04J HC 109.5 . . ?
H04 C04J HB 109.5 . . ?
H04 C04J HC 109.5 . . ?
HB C04J HC 109.5 . . ?
C03R C04K H6 109.5 . . ?
C03R C04K HD 109.5 . . ?
C03R C04K HE 109.5 . . ?
H6 C04K HD 109.5 . . ?
H6 C04K HE 109.5 . . ?
HD C04K HE 109.5 . . ?
N26 C04L H7 109.5 . . ?
N26 C04L HF 109.5 . . ?
N26 C04L HG 109.5 . . ?
H7 C04L HF 109.5 . . ?
H7 C04L HG 109.5 . . ?
HF C04L HG 109.5 . . ?
N24 C04M H04M 109.5 . . ?
N24 C04M H04N 109.5 . . ?
N24 C04M H04O 109.5 . . ?
H04M C04M H04N 109.5 . . ?
H04M C04M H04O 109.5 . . ?
H04N C04M H04O 109.5 . . ?
N29 C04N H8 109.5 . . ?
N29 C04N HH 109.5 . . ?
N29 C04N HI 109.5 . . ?
H8 C04N HH 109.5 . . ?
H8 C04N HI 109.5 . . ?
HH C04N HI 109.5 . . ?
N30 C04P H04P 109.5 . . ?
N30 C04P H04Q 109.5 . . ?
N30 C04P H04R 109.5 . . ?
H04P C04P H04Q 109.5 . . ?
H04P C04P H04R 109.5 . . ?
H04Q C04P H04R 109.5 . . ?
F48 F49 P9 167.0(10) . . ?
F49 F48 P8 134.7(12) . . ?

loop_
_geom_bond_atom_site_label_1
_geom_bond_atom_site_label_2
_geom_bond_distance
_geom_bond_site_symmetry_2
_geom_bond_publ_flag
Ir01 N22 2.076(5) . ?
Ir01 N20 2.165(4) . ?
Ir01 N21 2.193(4) . ?
Ir01 N00K 2.072(5) . ?
Ir01 C52 1.997(5) . ?
Ir01 C51 2.004(5) . ?
Ir02 N00M 2.165(4) . ?
Ir02 N00P 2.067(5) . ?
Ir02 N00S 2.075(5) . ?
Ir02 N010 2.207(4) . ?
Ir02 C53 2.005(6) . ?
Ir02 C01I 1.982(5) . ?
P003 F008 1.620(4) . ?
P003 F00A 1.611(4) . ?
P003 F00B 1.595(4) . ?
P003 F00C 1.589(4) . ?
P003 F00E 1.592(4) . ?
P003 F00J 1.589(4) . ?
P004 F00D 1.597(4) . ?
P004 F00I 1.589(4) . ?
P004 F00L 1.599(4) . ?
P004 F00Q 1.598(4) . ?
P004 F00R 1.584(4) . ?
P004 F00W 1.596(4) . ?
P005 F00G 1.603(4) . ?
P005 F00N 1.598(4) . ?
P005 F00T 1.594(5) . ?
P005 F00V 1.595(5) . ?
P005 F017 1.602(5) . ?
P005 F02C 1.578(5) . ?
P006 F00O 1.592(5) . ?
P006 F00U 1.588(5) . ?
P006 F013 1.605(5) . ?
P006 F014 1.588(5) . ?
P006 F01A 1.598(5) . ?
P006 F01E 1.584(6) . ?
P10 F00Z 1.566(5) . ?
P10 F012 1.596(5) . ?
P10 F02L 1.622(7) . ?
P10 F038 1.573(6) . ?
P10 F03Y 1.566(7) . ?
P10 F047 1.585(7) . ?
N22 C01B 1.393(7) . ?
N22 C01H 1.355(6) . ?
N20 C01P 1.351(7) . ?
N20 C02I 1.348(7) . ?
N21 C01L 1.342(6) . ?
N21 C01T 1.348(7) . ?
N00K C01K 1.368(7) . ?
N00K C01M 1.382(7) . ?
N00M C02D 1.338(7) . ?
N00M C033 1.362(6) . ?
N00P C01J 1.353(6) . ?
N00P C02T 1.386(7) . ?
N00S C01U 1.377(7) . ?
N00S C020 1.352(7) . ?
N00X C01F 1.354(7) . ?
N00X C01Z 1.317(7) . ?
N00Y C01W 1.348(7) . ?
N00Y C02G 1.317(7) . ?
N010 C034 1.367(7) . ?
N010 C03U 1.331(8) . ?
N011 C01R 1.361(7) . ?
N011 C02B 1.304(8) . ?
C53 C022 1.402(8) . ?
C53 C02A 1.408(8) . ?
C52 C01Q 1.412(7) . ?
C52 C02J 1.399(8) . ?
C50 C01I 1.423(7) . ?
C50 C01J 1.463(8) . ?
C50 C024 1.417(7) . ?
C51 C01V 1.403(7) . ?
C51 C025 1.410(7) . ?
C01B C01R 1.401(7) . ?
C01B C027 1.402(8) . ?
N25 C02U 1.465(7) . ?
N25 C03N 1.374(8) . ?
N25 C049 1.331(8) . ?
N31 C02X 1.451(7) . ?
N31 C03C 1.318(8) . ?
N31 C04C 1.376(9) . ?
C01F C01M 1.407(7) . ?
C01F C02M 1.417(8) . ?
C01G C01N 1.365(8) . ?
C01G C02H 1.426(8) . ?
C01G C035 1.497(8) . ?
C01H C01Q 1.457(7) . ?
C01H C02B 1.447(7) . ?
C01I C028 1.400(8) . ?
C01J C02G 1.442(7) . ?
C01K C01Z 1.433(7) . ?
C01K C025 1.469(7) . ?
C01L C02E 1.409(7) . ?
C01L C02I 1.478(7) . ?
C01M C02Z 1.391(8) . ?
C01N H01N 0.9500 . ?
C01N C01S 1.401(8) . ?
C01O C02D 1.382(8) . ?
C01O C02U 1.495(8) . ?
C01O C030 1.390(8) . ?
C01P H01P 0.9500 . ?
C01P C026 1.380(8) . ?
C01Q C02K 1.415(7) . ?
C01R C03K 1.419(8) . ?
C01S C01U 1.408(7) . ?
C01S N27 1.353(8) . ?
C01T H01T 0.9500 . ?
C01T C01X 1.389(7) . ?
C01U C039 1.422(8) . ?
C01V H01V 0.9500 . ?
C01V C03E 1.389(8) . ?
C01W C02T 1.410(7) . ?
C01W C03A 1.417(8) . ?
C01X C02N 1.392(8) . ?
C01X C02X 1.508(7) . ?
P9 F49 1.565(12) . ?
P9 F51 1.572(11) . ?
P9 F50 1.548(15) . ?
P9 F52 1.571(12) . ?
P9 F10 1.495(17) . ?
P9 F13 1.532(14) . ?
C01Z C03S 1.499(8) . ?
C020 C02A 1.463(8) . ?
C020 C03R 1.428(8) . ?
P8 F55 1.629(10) . ?
P8 F53 1.576(11) . ?
P8 F56 1.639(12) . ?
P8 F54 1.520(12) . ?
P8 F48 1.575(13) . ?
P8 F57 1.547(13) . ?
C022 H022 0.9500 . ?
C022 C03B 1.378(8) . ?
N23 C03P 1.444(7) . ?
N23 C03Q 1.377(8) . ?
N23 C04B 1.330(8) . ?
C024 H024 0.9500 . ?
C024 C02R 1.372(8) . ?
C025 C03H 1.408(8) . ?
C026 C02S 1.383(8) . ?
C026 C03P 1.516(8) . ?
C027 H027 0.9500 . ?
C027 C02Q 1.375(8) . ?
C028 H028 0.9500 . ?
C028 C02Y 1.391(8) . ?
N27 C03R 1.326(8) . ?
C02A C036 1.403(8) . ?
C02B C03M 1.504(8) . ?
C02D H02D 0.9500 . ?
C02E H02E 0.9500 . ?
C02E C02N 1.368(8) . ?
N30 C03C 1.352(9) . ?
N30 C04F 1.360(12) . ?
N30 C04P 1.466(10) . ?
C02G C037 1.497(8) . ?
C02H C039 1.372(8) . ?
C02H C03V 1.493(8) . ?
C02I C02O 1.386(7) . ?
C02J H02J 0.9500 . ?
C02J C03F 1.384(8) . ?
C02K H02K 0.9500 . ?
C02K C03L 1.379(9) . ?
C02M H02M 0.9500 . ?
C02M C03D 1.359(9) . ?
C02N H02N 0.9500 . ?
C02O H02O 0.9500 . ?
C02O C02S 1.391(8) . ?
C02P C02Q 1.431(8) . ?
C02P C03K 1.361(9) . ?
C02P C042 1.523(8) . ?
C02Q C03X 1.516(9) . ?
C02R H02R 0.9500 . ?
C02R C02Y 1.389(8) . ?
C02S H02S 0.9500 . ?
C02T C03I 1.400(8) . ?
C02U H02C 0.9900 . ?
C02U H02F 0.9900 . ?
N26 C040 1.358(10) . ?
N26 C049 1.312(8) . ?
N26 C04L 1.481(10) . ?
N28 C04A 1.474(10) . ?
N28 C04D 1.328(9) . ?
N28 C04G 1.365(10) . ?
C02X H02A 0.9900 . ?
C02X H02B 0.9900 . ?
C02Y H02Y 0.9500 . ?
C02Z H02Z 0.9500 . ?
C02Z C032 1.379(8) . ?
C030 H030 0.9500 . ?
C030 C031 1.361(8) . ?
C031 H031 0.9500 . ?
C031 C033 1.386(8) . ?
C032 C03D 1.432(9) . ?
C032 C046 1.487(9) . ?
C033 C034 1.457(8) . ?
C034 C045 1.386(7) . ?
C035 H03S 0.9800 . ?
C035 H03U 0.9800 . ?
C035 H03V 0.9800 . ?
C036 H036 0.9500 . ?
C036 C041 1.372(9) . ?
C037 H03W 0.9800 . ?
C037 H03X 0.9800 . ?
C037 H03Y 0.9800 . ?
C039 H039 0.9500 . ?
C03A H03Z 0.9500 . ?
C03A C03W 1.362(9) . ?
C03B H03 0.9500 . ?
C03B C041 1.376(9) . ?
C03C H03C 0.9500 . ?
C03D C043 1.509(8) . ?
C03E H03E 0.9500 . ?
C03E C03T 1.367(9) . ?
C03F H03F 0.9500 . ?
C03F C03L 1.382(9) . ?
N24 C048 1.362(9) . ?
N24 C04B 1.315(8) . ?
N24 C04M 1.475(9) . ?
C03H H03H 0.9500 . ?
C03H C03T 1.383(8) . ?
C03I H1 0.9500 . ?
C03I C044 1.359(9) . ?
C03J C03U 1.380(8) . ?
C03J C03Z 1.392(9) . ?
C03J C04A 1.506(9) . ?
C03K H03K 0.9500 . ?
C03L H03L 0.9500 . ?
C03M H03A 0.9800 . ?
C03M H03B 0.9800 . ?
C03M H03D 0.9800 . ?
C03N H2 0.9500 . ?
C03N C040 1.361(10) . ?
N29 C04D 1.313(9) . ?
N29 C04I 1.338(12) . ?
N29 C04N 1.475(12) . ?
C03P H03G 0.9900 . ?
C03P H03I 0.9900 . ?
C03Q H03Q 0.9500 . ?
C03Q C048 1.346(9) . ?
C03R C04K 1.507(10) . ?
C03S H03J 0.9800 . ?
C03S H03M 0.9800 . ?
C03S H03N 0.9800 . ?
C03T H03T 0.9500 . ?
C03U H3 0.9500 . ?
C03V H4 0.9800 . ?
C03V H 0.9800 . ?
C03V HA 0.9800 . ?
C03W C044 1.431(10) . ?
C03W C04E 1.509(10) . ?
C03X H03O 0.9800 . ?
C03X H03P 0.9800 . ?
C03X H03R 0.9800 . ?
C03Z H5 0.9500 . ?
C03Z C045 1.365(9) . ?
C040 H040 0.9500 . ?
C041 H041 0.9500 . ?
C042 H04A 0.9800 . ?
C042 H04B 0.9800 . ?
C042 H04C 0.9800 . ?
C043 H04D 0.9800 . ?
C043 H04E 0.9800 . ?
C043 H04F 0.9800 . ?
C044 C04J 1.514(10) . ?
C045 H045 0.9500 . ?
C046 H04G 0.9800 . ?
C046 H04H 0.9800 . ?
C046 H04I 0.9800 . ?
C048 H048 0.9500 . ?
C049 H049 0.9500 . ?
C04A H04S 0.9900 . ?
C04A H04T 0.9900 . ?
C04B H04J 0.9500 . ?
C04C H04K 0.9500 . ?
C04C C04F 1.317(12) . ?
C04D H04U 0.9500 . ?
C04E H04V 0.9800 . ?
C04E H04W 0.9800 . ?
C04E H04X 0.9800 . ?
C04F H04L 0.9500 . ?
C04G H04Y 0.9500 . ?
C04G C04I 1.398(15) . ?
C04I H04Z 0.9500 . ?
C04J H04 0.9800 . ?
C04J HB 0.9800 . ?
C04J HC 0.9800 . ?
C04K H6 0.9800 . ?
C04K HD 0.9800 . ?
C04K HE 0.9800 . ?
C04L H7 0.9800 . ?
C04L HF 0.9800 . ?
C04L HG 0.9800 . ?
C04M H04M 0.9800 . ?
C04M H04N 0.9800 . ?
C04M H04O 0.9800 . ?
C04N H8 0.9800 . ?
C04N HH 0.9800 . ?
C04N HI 0.9800 . ?
C04P H04P 0.9800 . ?
C04P H04Q 0.9800 . ?
C04P H04R 0.9800 . ?
F49 F48 1.513(17) . ?

loop_
_geom_torsion_atom_site_label_1
_geom_torsion_atom_site_label_2
_geom_torsion_atom_site_label_3
_geom_torsion_atom_site_label_4
_geom_torsion
_geom_torsion_site_symmetry_1
_geom_torsion_site_symmetry_2
_geom_torsion_site_symmetry_3
_geom_torsion_site_symmetry_4
_geom_torsion_publ_flag
Ir01 N22 C01B C01R -173.9(4) . . . . ?
Ir01 N22 C01B C027 2.6(7) . . . . ?
Ir01 N22 C01H C01Q 3.6(5) . . . . ?
Ir01 N22 C01H C02B 180.0(4) . . . . ?
Ir01 N20 C01P C026 -177.3(4) . . . . ?
Ir01 N20 C02I C01L -5.1(6) . . . . ?
Ir01 N20 C02I C02O 177.3(4) . . . . ?
Ir01 N21 C01L C02E -177.0(4) . . . . ?
Ir01 N21 C01L C02I 3.8(6) . . . . ?
Ir01 N21 C01T C01X 177.0(4) . . . . ?
Ir01 N00K C01K C01Z -165.5(4) . . . . ?
Ir01 N00K C01K C025 12.0(5) . . . . ?
Ir01 N00K C01M C01F 169.3(4) . . . . ?
Ir01 N00K C01M C02Z -12.1(7) . . . . ?
Ir01 C52 C01Q C01H -7.9(6) . . . . ?
Ir01 C52 C01Q C02K 175.8(4) . . . . ?
Ir01 C52 C02J C03F -174.8(5) . . . . ?
Ir01 C51 C01V C03E -177.9(4) . . . . ?
Ir01 C51 C025 C01K -4.9(6) . . . . ?
Ir01 C51 C025 C03H 179.8(5) . . . . ?
Ir02 N00M C02D C01O -178.1(4) . . . . ?
Ir02 N00M C033 C031 177.8(4) . . . . ?
Ir02 N00M C033 C034 -3.0(6) . . . . ?
Ir02 N00P C01J C50 -8.8(5) . . . . ?
Ir02 N00P C01J C02G 172.8(4) . . . . ?
Ir02 N00P C02T C01W -178.4(4) . . . . ?
Ir02 N00P C02T C03I 5.0(8) . . . . ?
Ir02 N00S C01U C01S -159.9(4) . . . . ?
Ir02 N00S C01U C039 21.1(7) . . . . ?
Ir02 N00S C020 C02A -15.5(6) . . . . ?
Ir02 N00S C020 C03R 162.0(5) . . . . ?
Ir02 N010 C034 C033 -21.9(6) . . . . ?
Ir02 N010 C034 C045 156.3(5) . . . . ?
Ir02 N010 C03U C03J -157.2(5) . . . . ?
Ir02 C53 C022 C03B -178.4(5) . . . . ?
Ir02 C53 C02A C020 -0.3(7) . . . . ?
Ir02 C53 C02A C036 178.7(5) . . . . ?
Ir02 C01I C028 C02Y 173.9(4) . . . . ?
N22 C01B C01R N011 -4.4(8) . . . . ?
N22 C01B C01R C03K 173.0(5) . . . . ?
N22 C01B C027 C02Q -173.1(5) . . . . ?
N22 C01H C01Q C52 2.7(6) . . . . ?
N22 C01H C01Q C02K 178.6(5) . . . . ?
N22 C01H C02B N011 -6.9(8) . . . . ?
N22 C01H C02B C03M 176.0(6) . . . . ?
N20 C01P C026 C02S -0.8(8) . . . . ?
N20 C01P C026 C03P -176.5(5) . . . . ?
N20 C02I C02O C02S 1.0(8) . . . . ?
N21 C01L C02E C02N 0.0(8) . . . . ?
N21 C01L C02I N20 0.8(7) . . . . ?
N21 C01L C02I C02O 178.4(5) . . . . ?
N21 C01T C01X C02N -1.0(8) . . . . ?
N21 C01T C01X C02X 179.0(5) . . . . ?
N00K C01K C01Z N00X -9.4(8) . . . . ?
N00K C01K C01Z C03S 166.4(5) . . . . ?
N00K C01K C025 C51 -4.9(7) . . . . ?
N00K C01K C025 C03H 170.1(6) . . . . ?
N00K C01M C02Z C032 177.1(5) . . . . ?
N00M C033 C034 N010 16.9(7) . . . . ?
N00M C033 C034 C045 -161.2(6) . . . . ?
N00P C01J C02G N00Y 7.6(8) . . . . ?
N00P C01J C02G C037 -172.3(5) . . . . ?
N00P C02T C03I C044 175.2(6) . . . . ?
N00S C01U C039 C02H -174.2(5) . . . . ?
N00S C020 C02A C53 10.4(8) . . . . ?
N00S C020 C02A C036 -168.5(6) . . . . ?
N00S C020 C03R N27 2.1(10) . . . . ?
N00S C020 C03R C04K -174.6(8) . . . . ?
N00X C01F C01M N00K 0.4(8) . . . . ?
N00X C01F C01M C02Z -178.2(5) . . . . ?
N00X C01F C02M C03D -178.3(5) . . . . ?
N00Y C01W C02T N00P 4.0(8) . . . . ?
N00Y C01W C02T C03I -179.3(6) . . . . ?
N00Y C01W C03A C03W -178.2(6) . . . . ?
N010 C034 C045 C03Z 3.4(9) . . . . ?
N011 C01R C03K C02P 178.0(6) . . . . ?
C53 C022 C03B C041 -0.8(9) . . . . ?
C53 C02A C036 C041 0.3(10) . . . . ?
C52 C01Q C02K C03L 0.3(9) . . . . ?
C52 C02J C03F C03L -1.8(10) . . . . ?
C50 C01I C028 C02Y 0.0(8) . . . . ?
C50 C01J C02G N00Y -170.6(5) . . . . ?
C50 C01J C02G C037 9.5(8) . . . . ?
C50 C024 C02R C02Y -0.5(9) . . . . ?
C51 C01V C03E C03T -0.7(9) . . . . ?
C51 C025 C03H C03T -2.4(9) . . . . ?
C01B N22 C01H C01Q -169.9(4) . . . . ?
C01B N22 C01H C02B 6.5(7) . . . . ?
C01B C01R C03K C02P 0.5(9) . . . . ?
C01B C027 C02Q C02P -0.2(9) . . . . ?
C01B C027 C02Q C03X 179.2(6) . . . . ?
N25 C03N C040 N26 -0.6(7) . . . . ?
N31 C04C C04F N30 0.5(11) . . . . ?
C01F N00X C01Z C01K 1.8(8) . . . . ?
C01F N00X C01Z C03S -174.2(5) . . . . ?
C01F C01M C02Z C032 -4.3(9) . . . . ?
C01F C02M C03D C032 -2.9(9) . . . . ?
C01F C02M C03D C043 177.5(6) . . . . ?
C01G C01N C01S C01U 1.8(9) . . . . ?
C01G C01N C01S N27 -179.8(6) . . . . ?
C01G C02H C039 C01U -1.8(9) . . . . ?
C01H N22 C01B C01R -1.2(7) . . . . ?
C01H N22 C01B C027 175.4(5) . . . . ?
C01H C01Q C02K C03L -175.5(6) . . . . ?
C01I C50 C01J N00P 0.5(6) . . . . ?
C01I C50 C01J C02G 178.7(5) . . . . ?
C01I C50 C024 C02R -1.4(8) . . . . ?
C01I C028 C02Y C02R -1.9(9) . . . . ?
C01J N00P C02T C01W 4.1(8) . . . . ?
C01J N00P C02T C03I -172.5(5) . . . . ?
C01J C50 C01I Ir02 8.4(6) . . . . ?
C01J C50 C01I C028 -177.1(5) . . . . ?
C01J C50 C024 C02R 177.1(5) . . . . ?
C01K N00K C01M C01F -7.8(7) . . . . ?
C01K N00K C01M C02Z 170.8(5) . . . . ?
C01K C025 C03H C03T -177.1(6) . . . . ?
C01L N21 C01T C01X 2.1(8) . . . . ?
C01L C02E C02N C01X 1.1(9) . . . . ?
C01L C02I C02O C02S -176.5(5) . . . . ?
C01M N00K C01K C01Z 12.0(7) . . . . ?
C01M N00K C01K C025 -170.5(4) . . . . ?
C01M C01F C02M C03D 0.7(8) . . . . ?
C01M C02Z C032 C03D 2.2(9) . . . . ?
C01M C02Z C032 C046 -178.3(6) . . . . ?
C01N C01G C02H C039 -3.3(8) . . . . ?
C01N C01G C02H C03V 178.2(6) . . . . ?
C01N C01S C01U N00S 174.3(5) . . . . ?
C01N C01S C01U C039 -6.7(8) . . . . ?
C01N C01S N27 C03R 179.3(6) . . . . ?
C01O C030 C031 C033 0.2(9) . . . . ?
C01P N20 C02I C01L 175.6(4) . . . . ?
C01P N20 C02I C02O -2.1(7) . . . . ?
C01P C026 C02S C02O -0.3(8) . . . . ?
C01P C026 C03P N23 -162.9(5) . . . . ?
C01Q C52 C02J C03F 2.4(8) . . . . ?
C01Q C01H C02B N011 169.0(5) . . . . ?
C01Q C01H C02B C03M -8.1(9) . . . . ?
C01Q C02K C03L C03F 0.4(10) . . . . ?
C01R N011 C02B C01H 1.4(8) . . . . ?
C01R N011 C02B C03M 178.8(5) . . . . ?
C01R C01B C027 C02Q 3.5(8) . . . . ?
C01S C01U C039 C02H 6.8(8) . . . . ?
C01S N27 C03R C020 3.3(10) . . . . ?
C01S N27 C03R C04K -179.7(8) . . . . ?
C01T N21 C01L C02E -1.5(7) . . . . ?
C01T N21 C01L C02I 179.2(5) . . . . ?
C01T C01X C02N C02E -0.6(8) . . . . ?
C01T C01X C02X N31 7.9(8) . . . . ?
C01U N00S C020 C02A 174.1(5) . . . . ?
C01U N00S C020 C03R -8.3(8) . . . . ?
C01U C01S N27 C03R -2.3(9) . . . . ?
C01V C51 C025 C01K 178.3(5) . . . . ?
C01V C51 C025 C03H 3.0(8) . . . . ?
C01V C03E C03T C03H 1.4(10) . . . . ?
C01W N00Y C02G C01J 0.6(8) . . . . ?
C01W N00Y C02G C037 -179.6(5) . . . . ?
C01W C02T C03I C044 -1.4(10) . . . . ?
C01W C03A C03W C044 -3.5(11) . . . . ?
C01W C03A C03W C04E 175.6(7) . . . . ?
P9 F49 F48 P8 167(3) . . . . ?
C01Z N00X C01F C01M 2.6(8) . . . . ?
C01Z N00X C01F C02M -178.4(5) . . . . ?
C01Z C01K C025 C51 172.5(5) . . . . ?
C01Z C01K C025 C03H -12.6(9) . . . . ?
C020 N00S C01U C01S 9.3(8) . . . . ?
C020 N00S C01U C039 -169.7(5) . . . . ?
C020 C02A C036 C041 179.2(7) . . . . ?
C022 C53 C02A C020 179.6(5) . . . . ?
C022 C53 C02A C036 -1.4(9) . . . . ?
C022 C03B C041 C036 -0.3(10) . . . . ?
N23 C03Q C048 N24 0.6(9) . . . . ?
C024 C50 C01I Ir02 -172.9(4) . . . . ?
C024 C50 C01I C028 1.6(7) . . . . ?
C024 C50 C01J N00P -178.1(5) . . . . ?
C024 C50 C01J C02G 0.1(9) . . . . ?
C024 C02R C02Y C028 2.2(9) . . . . ?
C025 C51 C01V C03E -1.5(8) . . . . ?
C025 C01K C01Z N00X 173.4(5) . . . . ?
C025 C01K C01Z C03S -10.8(9) . . . . ?
C025 C03H C03T C03E 0.2(10) . . . . ?
C027 C01B C01R N011 178.9(5) . . . . ?
C027 C01B C01R C03K -3.7(8) . . . . ?
N27 C01S C01U N00S -4.1(8) . . . . ?
N27 C01S C01U C039 175.0(5) . . . . ?
C02A C53 C022 C03B 1.7(8) . . . . ?
C02A C020 C03R N27 179.3(6) . . . . ?
C02A C020 C03R C04K 2.6(12) . . . . ?
C02A C036 C041 C03B 0.5(11) . . . . ?
C02B N011 C01R C01B 4.2(8) . . . . ?
C02B N011 C01R C03K -173.2(5) . . . . ?
C02B C01H C01Q C52 -173.4(5) . . . . ?
C02B C01H C01Q C02K 2.5(9) . . . . ?
C02D N00M C033 C031 -1.3(8) . . . . ?
C02D N00M C033 C034 177.9(5) . . . . ?
C02D C01O C02U N25 129.2(5) . . . . ?
C02D C01O C030 C031 -0.6(8) . . . . ?
C02E C01L C02I N20 -178.5(5) . . . . ?
C02E C01L C02I C02O -0.9(8) . . . . ?
C02G N00Y C01W C02T -6.2(8) . . . . ?
C02G N00Y C01W C03A 173.1(5) . . . . ?
C02H C01G C01N C01S 3.3(9) . . . . ?
C02I N20 C01P C026 2.0(8) . . . . ?
C02I C01L C02E C02N 179.2(5) . . . . ?
C02I C02O C02S C026 0.2(9) . . . . ?
C02J C52 C01Q C01H 174.6(5) . . . . ?
C02J C52 C01Q C02K -1.6(8) . . . . ?
C02J C03F C03L C02K 0.4(10) . . . . ?
C02M C01F C01M N00K -178.6(5) . . . . ?
C02M C01F C01M C02Z 2.8(8) . . . . ?
C02N C01X C02X N31 -172.2(5) . . . . ?
C02Q C02P C03K C01R 2.8(9) . . . . ?
C02S C026 C03P N23 21.7(9) . . . . ?
C02T N00P C01J C50 168.8(5) . . . . ?
C02T N00P C01J C02G -9.6(7) . . . . ?
C02T C01W C03A C03W 1.2(10) . . . . ?
C02T C03I C044 C03W -0.9(11) . . . . ?
C02T C03I C044 C04J -179.2(7) . . . . ?
C02U N25 C03N C040 176.3(5) . . . . ?
C02U N25 C049 N26 -175.6(5) . . . . ?
C02U C01O C02D N00M 179.4(5) . . . . ?
C02U C01O C030 C031 -180.0(5) . . . . ?
N28 C04G C04I N29 0.8(9) . . . . ?
C02X N31 C03C N30 177.9(5) . . . . ?
C02X N31 C04C C04F -179.0(7) . . . . ?
C02X C01X C02N C02E 179.4(5) . . . . ?
C02Z C032 C03D C02M 1.4(9) . . . . ?
C02Z C032 C03D C043 -178.9(6) . . . . ?
C030 C01O C02D N00M 0.0(8) . . . . ?
C030 C01O C02U N25 -51.4(7) . . . . ?
C030 C031 C033 N00M 0.8(9) . . . . ?
C030 C031 C033 C034 -178.3(5) . . . . ?
C031 C033 C034 N010 -163.9(5) . . . . ?
C031 C033 C034 C045 17.9(9) . . . . ?
C033 N00M C02D C01O 0.9(8) . . . . ?
C033 C034 C045 C03Z -178.5(6) . . . . ?
C034 N010 C03U C03J 0.5(9) . . . . ?
C035 C01G C01N C01S -178.4(6) . . . . ?
C035 C01G C02H C039 178.3(5) . . . . ?
C035 C01G C02H C03V -0.2(8) . . . . ?
C03A C01W C02T N00P -175.4(5) . . . . ?
C03A C01W C02T C03I 1.3(9) . . . . ?
C03A C03W C044 C03I 3.3(11) . . . . ?
C03A C03W C044 C04J -178.4(8) . . . . ?
C03C N31 C02X C01X 93.9(7) . . . . ?
C03C N31 C04C C04F 1.1(10) . . . . ?
C03C N30 C04F C04C -1.9(10) . . . . ?
C03J C03Z C045 C034 0.4(10) . . . . ?
C03K C02P C02Q C027 -3.0(9) . . . . ?
C03K C02P C02Q C03X 177.6(6) . . . . ?
C03N N25 C02U C01O -78.0(7) . . . . ?
C03N N25 C049 N26 0.8(7) . . . . ?
C03P N23 C03Q C048 -178.1(6) . . . . ?
C03P N23 C04B N24 178.1(6) . . . . ?
C03P C026 C02S C02O 175.2(5) . . . . ?
C03Q N23 C03P C026 78.1(8) . . . . ?
C03Q N23 C04B N24 0.9(8) . . . . ?
C03R C020 C02A C53 -166.9(6) . . . . ?
C03R C020 C02A C036 14.2(11) . . . . ?
C03U N010 C034 C033 178.0(5) . . . . ?
C03U N010 C034 C045 -3.8(9) . . . . ?
C03U C03J C03Z C045 -3.6(10) . . . . ?
C03U C03J C04A N28 80.6(8) . . . . ?
C03V C02H C039 C01U 176.7(6) . . . . ?
C03Z C03J C03U N010 3.2(10) . . . . ?
C03Z C03J C04A N28 -95.2(8) . . . . ?
C040 N26 C049 N25 -1.1(8) . . . . ?
C042 C02P C02Q C027 176.4(6) . . . . ?
C042 C02P C02Q C03X -3.0(9) . . . . ?
C042 C02P C03K C01R -176.5(6) . . . . ?
C046 C032 C03D C02M -178.0(7) . . . . ?
C046 C032 C03D C043 1.6(10) . . . . ?
C048 N24 C04B N23 -0.5(9) . . . . ?
C049 N25 C02U C01O 97.8(7) . . . . ?
C049 N25 C03N C040 -0.1(7) . . . . ?
C049 N26 C040 C03N 1.1(8) . . . . ?
C04A N28 C04D N29 -179.4(6) . . . . ?
C04A N28 C04G C04I 178.7(6) . . . . ?
C04A C03J C03U N010 -172.6(6) . . . . ?
C04A C03J C03Z C045 172.2(6) . . . . ?
C04B N23 C03P C026 -98.6(7) . . . . ?
C04B N23 C03Q C048 -0.9(8) . . . . ?
C04B N24 C048 C03Q -0.1(9) . . . . ?
C04C N31 C02X C01X -86.0(8) . . . . ?
C04C N31 C03C N30 -2.2(8) . . . . ?
C04D N28 C04A C03J 44.4(8) . . . . ?
C04D N28 C04G C04I -0.2(8) . . . . ?
C04D N29 C04I C04G -1.2(9) . . . . ?
C04E C03W C044 C03I -175.7(8) . . . . ?
C04E C03W C044 C04J 2.6(12) . . . . ?
C04F N30 C03C N31 2.5(8) . . . . ?
C04G N28 C04A C03J -134.2(7) . . . . ?
C04G N28 C04D N29 -0.6(8) . . . . ?
F55 P8 F48 F49 -168.0(12) . . . . ?
C04I N29 C04D N28 1.1(8) . . . . ?
C04L N26 C040 C03N 177.5(7) . . . . ?
C04L N26 C049 N25 -177.7(6) . . . . ?
C04M N24 C048 C03Q -179.1(8) . . . . ?
C04M N24 C04B N23 178.6(8) . . . . ?
C04N N29 C04D N28 178.2(7) . . . . ?
C04N N29 C04I C04G -178.2(7) . . . . ?
F53 P8 F48 F49 105.1(13) . . . . ?
C04P N30 C03C N31 -176.6(6) . . . . ?
C04P N30 C04F C04C 177.2(8) . . . . ?
F51 P9 F49 F48 -88(4) . . . . ?
F56 P8 F48 F49 -71.9(14) . . . . ?
F54 P8 F48 F49 4(4) . . . . ?
F57 P8 F48 F49 13.6(14) . . . . ?
F50 P9 F49 F48 1(4) . . . . ?
F52 P9 F49 F48 86(4) . . . . ?
F10 P9 F49 F48 -178(4) . . . . ?

loop_
_smtbx_masks_void_nr
_smtbx_masks_void_average_x
_smtbx_masks_void_average_y
_smtbx_masks_void_average_z
_smtbx_masks_void_volume
_smtbx_masks_void_count_electrons
_smtbx_masks_void_content
1 0.000 0.000 0.500 115.0 1.0 ?
2 0.128 0.102 0.816 8.1 0.4 ?
3 0.500 -0.499 1.000 595.8 102.4 '5 CH3OH'
4 0.257 0.445 0.201 12.3 1.8 ?
5 0.743 0.555 0.799 12.3 1.8 ?
6 0.872 0.898 0.184 8.1 0.5 ?
